data_1569134
loop_
_publ_author_name
'Jin, Qiu-Yan'
'Liang, Yuan-Yuan'
'Zhang, Zhi-Hui'
'Meng, Liao'
'Geng, Jun-Shan'
'Hu, Kong-Qiu'
'Yu, Ji-Pan'
'Chai, Zhi-Fang'
'Mei, Lei'
'Shi, Wei-Qun'

_publ_section_title
;
 Colossal negative thermal expansion in a cucurbit[8]uril-enabled
 uranyl-organic polythreading framework <i>via</i> thermally induced
 relaxation.
;
_journal_issue 23
_journal_name_full 'Chemical science'
_journal_page_first 6330
_journal_page_last 6340
_journal_paper_doi 10.1039/d3sc01343j
_journal_volume 14
_journal_year 2023
_chemical_formula_moiety 'C156 H140 N44 O50 U6, C48 H48 N32 O16, [+ solvents]'
_chemical_formula_sum 'C204 H188 N76 O66 U6'
_chemical_formula_weight 6188.47
_space_group_crystal_system monoclinic
_space_group_IT_number 15
_space_group_name_Hall '-C 2yc'
_space_group_name_H-M_alt 'C 1 2/c 1'
_atom_sites_solution_hydrogens mixed
_audit_creation_date 2022-03-31
_audit_creation_method
;
Olex2 1.5
(compiled 2021.12.09 svn.r5202d8cf for OlexSys, GUI svn.r6439)
;
_audit_update_record
;
2022-11-10 deposited with the CCDC.	2023-05-09 downloaded from the CCDC.
;
_cell_angle_alpha 90
_cell_angle_beta 126.497(10)
_cell_angle_gamma 90
_cell_formula_units_Z 4
_cell_length_a 50.010(11)
_cell_length_b 17.139(4)
_cell_length_c 35.795(12)
_cell_measurement_reflns_used 9138
_cell_measurement_temperature 320.00
_cell_measurement_theta_max 27.532
_cell_measurement_theta_min 2.712
_cell_volume 24664(12)
_computing_cell_refinement 'SAINT V8.40B (?, 2016)'
_computing_data_reduction 'SAINT V8.40B (?, 2016)'
_computing_molecular_graphics 'Olex2 1.5 (Dolomanov et al., 2009)'
_computing_publication_material 'Olex2 1.5 (Dolomanov et al., 2009)'
_computing_structure_refinement 'SHELXL 2016/6 (Sheldrick, 2015)'
_computing_structure_solution 'SHELXT 2018/2 (Sheldrick, 2018)'
_diffrn_ambient_temperature 320.00
_diffrn_measured_fraction_theta_full 0.998
_diffrn_measured_fraction_theta_max 0.994
_diffrn_measurement_device_type 'Bruker APEX-II CCD'
_diffrn_measurement_method '\f and \w scans'
_diffrn_radiation_type MoK\a
_diffrn_radiation_wavelength 0.71076
_diffrn_reflns_av_R_equivalents 0.0461
_diffrn_reflns_av_unetI/netI 0.0407
_diffrn_reflns_Laue_measured_fraction_full 0.998
_diffrn_reflns_Laue_measured_fraction_max 0.994
_diffrn_reflns_limit_h_max 64
_diffrn_reflns_limit_h_min -64
_diffrn_reflns_limit_k_max 21
_diffrn_reflns_limit_k_min -22
_diffrn_reflns_limit_l_max 46
_diffrn_reflns_limit_l_min -46
_diffrn_reflns_number 150641
_diffrn_reflns_point_group_measured_fraction_full 0.998
_diffrn_reflns_point_group_measured_fraction_max 0.994
_diffrn_reflns_theta_full 25.243
_diffrn_reflns_theta_max 27.570
_diffrn_reflns_theta_min 2.359
_exptl_absorpt_coefficient_mu 4.020
_exptl_absorpt_correction_T_max 0.7456
_exptl_absorpt_correction_T_min 0.6091
_exptl_absorpt_correction_type multi-scan
_exptl_absorpt_process_details
;
SADABS-2016/2 (Bruker,2016/2) was used for absorption correction.
wR2(int) was 0.0747 before and 0.0607 after correction.
The Ratio of minimum to maximum transmission is 0.8169.
The \l/2 correction factor is Not present.
;
_exptl_crystal_colour yellow
_exptl_crystal_colour_primary yellow
_exptl_crystal_density_diffrn 1.667
_exptl_crystal_description block
_exptl_crystal_F_000 12096
_refine_diff_density_max 2.229
_refine_diff_density_min -2.878
_refine_diff_density_rms 0.111
_refine_ls_extinction_method none
_refine_ls_goodness_of_fit_ref 1.032
_refine_ls_hydrogen_treatment constr
_refine_ls_matrix_type full
_refine_ls_number_parameters 1585
_refine_ls_number_reflns 28383
_refine_ls_number_restraints 6
_refine_ls_restrained_S_all 1.037
_refine_ls_R_factor_all 0.0724
_refine_ls_R_factor_gt 0.0483
_refine_ls_shift/su_max 0.004
_refine_ls_shift/su_mean 0.000
_refine_ls_structure_factor_coef Fsqd
_refine_ls_weighting_details 'w=1/[\s^2^(Fo^2^)+(0.0418P)^2^+211.9187P] where P=(Fo^2^+2Fc^2^)/3'
_refine_ls_weighting_scheme calc
_refine_ls_wR_factor_gt 0.1108
_refine_ls_wR_factor_ref 0.1243
_reflns_Friedel_coverage 0.000
_reflns_number_gt 20974
_reflns_number_total 28383
_reflns_threshold_expression 'I > 2\s(I)'
_cod_data_source_file d3sc01343j2.cif
_cod_data_source_block U3bcbpy3CB8_320K_A
_cod_depositor_comments 'Adding full bibliography for 1569127--1569159.cif.'
_cod_original_cell_volume 24664(11)
_cod_database_code 1569134
_shelx_shelxl_version_number 2016/6
_shelx_space_group_comment
;
The symmetry employed for this shelxl refinement is uniquely defined
by the following loop, which should always be used as a source of
symmetry information in preference to the above space-group names.
They are only intended as comments.
;
_olex2_refinement_description
;
1. Fixed Uiso
 At 1.2 times of:
  All C(H) groups, All C(H,H) groups
 At 1.5 times of:
  All O(H,H) groups
2. Uiso/Uaniso restraints and constraints
Uanis(O17) \\sim Ueq: with sigma of 0.001 and sigma for terminal atoms of 0.002
3.a Riding coordinates:
 O17(H17A,H17B), O16(H16A,H16B)
3.b Ternary CH refined with riding coordinates:
 C103(H103), C102(H102), C96(H96), C95(H95), C98(H98), C97(H97), C101(H101),
 C100(H100), C78(H78), C71(H71), C76(H76), C77(H77), C72(H72), C75(H75),
 C74(H74), C73(H73)
3.c Secondary CH2 refined with riding coordinates:
 C44(H44A,H44B), C89(H89A,H89B), C85(H85A,H85B), C81(H81A,H81B), C91(H91A,
 H91B), C8(H8A,H8B), C93(H93A,H93B), C79(H79A,H79B), C87(H87A,H87B), C83(H83A,
 H83B), C63(H63A,H63B), C59(H59A,H59B), C56(H56A,H56B), C57(H57A,H57B),
 C69(H69A,H69B), C65(H65A,H65B), C61(H61A,H61B), C67(H67A,H67B), C26(H26A,H26B)
3.d Aromatic/amide H refined with riding coordinates:
 C25(H25), C42(H42), C43(H43), C45(H45), C46(H46), C48(H48), C24(H24),
 C49(H49), C52(H52), C51(H51), C54(H54), C53(H53), C7(H7), C6(H6), C3(H3),
 C4(H4), C13(H13), C12(H12), C10(H10), C9(H9), C17(H17), C18(H18), C15(H15),
 C16(H16), C22(H22), C21(H21), C31(H31), C30(H30), C28(H28), C27(H27), C35(H35),
  C36(H36), C33(H33), C34(H34), C39(H39), C40(H40)
;
_smtbx_masks_void_probe_radius 1.2
_smtbx_masks_void_truncation_radius 1.2
_olex2_submission_special_instructions 'No special instructions were received'

loop_
_space_group_symop_operation_xyz
'x, y, z'
'-x, y, -z+1/2'
'x+1/2, y+1/2, z'
'-x+1/2, y+1/2, -z+1/2'
'-x, -y, -z'
'x, -y, z-1/2'
'-x+1/2, -y+1/2, -z'
'x+1/2, -y+1/2, z-1/2'

loop_
_atom_site_label
_atom_site_type_symbol
_atom_site_fract_x
_atom_site_fract_y
_atom_site_fract_z
_atom_site_U_iso_or_equiv
_atom_site_adp_type
_atom_site_occupancy
_atom_site_site_symmetry_order
_atom_site_calc_flag
_atom_site_refinement_flags_posn
_atom_site_refinement_flags_adp
_atom_site_refinement_flags_occupancy
_atom_site_disorder_assembly
_atom_site_disorder_group
U1 U 0.66964(2) 0.36518(2) 0.65615(2) 0.04106(6) Uani 1 1 d . . . . .
U2 U 0.65682(2) 0.56872(2) 0.70978(2) 0.04344(6) Uani 1 1 d . . . . .
U3 U 0.59100(2) 0.42125(2) 0.63776(2) 0.07959(12) Uani 1 1 d . . . . .
O22 O 0.47009(15) -0.3065(5) 0.5240(3) 0.135(3) Uani 1 1 d . . . . .
O18 O 0.54906(11) 0.3159(3) 0.5942(2) 0.0862(19) Uani 1 1 d . . . . .
O19 O 0.58231(13) 0.1503(4) 0.6875(2) 0.0914(19) Uani 1 1 d . . . . .
O20 O 0.61075(14) -0.0490(4) 0.6998(2) 0.101(2) Uani 1 1 d . . . . .
O21 O 0.60924(15) -0.1767(4) 0.6085(3) 0.115(3) Uani 1 1 d . . . . .
O32 O 0.80789(14) -0.0707(3) 1.05910(19) 0.0778(15) Uani 1 1 d . . . . .
O31 O 0.77926(13) -0.0435(3) 0.93982(17) 0.0633(12) Uani 1 1 d . . . . .
O30 O 0.70902(13) 0.0749(3) 0.84225(18) 0.0649(13) Uani 1 1 d . . . . .
O29 O 0.63151(14) 0.2049(3) 0.8107(2) 0.0780(16) Uani 1 1 d . . . . .
O33 O 0.77315(13) 0.0215(3) 1.11890(19) 0.0727(14) Uani 1 1 d . . . . .
O28 O 0.89338(15) 0.2191(4) 1.1186(2) 0.0854(17) Uani 1 1 d . . . . .
O27 O 0.86329(16) 0.2459(3) 0.9956(2) 0.0865(18) Uani 1 1 d . . . . .
O26 O 0.79835(12) 0.3585(3) 0.89307(19) 0.0680(13) Uani 1 1 d . . . . .
O6 O 0.57255(13) 0.4794(3) 0.5860(2) 0.113(3) Uani 1 1 d . . . . .
O17 O 0.5357(2) 0.4718(5) 0.6326(3) 0.132(3) Uani 1 1 d . U . . .
H17A H 0.523028 0.433212 0.626452 0.199 Uiso 1 1 d R U . . .
H17B H 0.524138 0.501842 0.609242 0.199 Uiso 1 1 d R U . . .
O9 O 0.60386(13) 0.5330(4) 0.6831(3) 0.104(2) Uani 1 1 d . . . . .
O7 O 0.64403(10) 0.4598(2) 0.66816(18) 0.0607(13) Uani 1 1 d . . . . .
O8 O 0.61243(10) 0.3402(3) 0.61043(18) 0.0637(13) Uani 1 1 d . . . . .
O2 O 0.66907(11) 0.4223(3) 0.61445(16) 0.0620(12) Uani 1 1 d . . . . .
O1 O 0.67345(11) 0.3057(2) 0.69959(16) 0.0563(11) Uani 1 1 d . . . . .
O10 O 0.65993(10) 0.2543(2) 0.60990(15) 0.0543(11) Uani 1 1 d . . . . .
O11 O 0.61752(16) 0.2913(3) 0.5391(2) 0.106(2) Uani 1 1 d . . . . .
O12 O 0.71897(10) 0.4376(2) 0.71865(15) 0.0499(10) Uani 1 1 d . . . . .
O13 O 0.70715(10) 0.5626(2) 0.71795(16) 0.0552(11) Uani 1 1 d . . . . .
O4 O 0.63913(12) 0.6299(3) 0.66055(16) 0.0677(14) Uani 1 1 d . . . . .
O3 O 0.67643(14) 0.5134(3) 0.76109(19) 0.0702(14) Uani 1 1 d . . . . .
O15 O 0.64032(11) 0.6556(3) 0.74879(17) 0.0606(12) Uani 1 1 d . . . . .
O14 O 0.68652(11) 0.6881(2) 0.75874(15) 0.0533(11) Uani 1 1 d . . . . .
O16 O 0.72426(11) 0.3050(3) 0.68268(17) 0.0677(14) Uani 1 1 d . . . . .
H16A H 0.721014 0.270747 0.662964 0.102 Uiso 1 1 d R U . . .
H16B H 0.732164 0.278947 0.707634 0.102 Uiso 1 1 d R U . . .
O5 O 0.60649(13) 0.3604(4) 0.6875(2) 0.0916(19) Uani 1 1 d . . . . .
O23 O 0.46697(17) -0.1485(6) 0.6095(3) 0.151(4) Uani 1 1 d . . . . .
N5 N 0.68490(18) 0.9408(3) 0.9148(2) 0.0618(15) Uani 1 1 d . . . . .
N24 N 0.83737(13) 0.1566(3) 0.9357(2) 0.0543(13) Uani 1 1 d . . . . .
N33 N 0.80115(13) 0.0441(3) 0.91504(18) 0.0500(12) Uani 1 1 d . . . . .
N34 N 0.75568(13) 0.1158(3) 0.84939(18) 0.0502(12) Uani 1 1 d . . . . .
N23 N 0.79186(13) 0.2291(3) 0.8706(2) 0.0545(13) Uani 1 1 d . . . . .
N22 N 0.74786(13) 0.3064(3) 0.83500(19) 0.0509(12) Uani 1 1 d . . . . .
N35 N 0.71156(13) 0.1932(3) 0.81358(18) 0.0498(12) Uani 1 1 d . . . . .
N36 N 0.66598(13) 0.2723(3) 0.79907(19) 0.0520(13) Uani 1 1 d . . . . .
N37 N 0.63179(14) 0.3387(3) 0.8065(2) 0.0576(14) Uani 1 1 d . . . . .
N21 N 0.44059(19) 0.2812(5) 0.5111(4) 0.115(3) Uani 1 1 d . . . . .
N7 N 0.49360(16) 0.3426(4) 0.5430(4) 0.105(3) Uani 1 1 d . . . . .
N8 N 0.51093(16) 0.2897(4) 0.6094(3) 0.093(3) Uani 1 1 d . . . . .
C103 C 0.73502(15) 0.2343(3) 0.8090(2) 0.0481(14) Uani 1 1 d . . . . .
H103 H 0.725943 0.241971 0.776346 0.058 Uiso 1 1 calc R U . . .
N4 N 1.0259(2) 0.5051(7) 1.0969(3) 0.109(3) Uani 1 1 d . . . . .
N3 N 0.88728(12) 0.5926(3) 0.87012(19) 0.0534(13) Uani 1 1 d . . . . .
N2 N 0.7728(3) -0.2141(6) 0.4500(4) 0.119(4) Uani 1 1 d . . . . .
C102 C 0.76548(16) 0.1809(4) 0.8338(2) 0.0492(14) Uani 1 1 d . . . . .
H102 H 0.770577 0.163391 0.812569 0.059 Uiso 1 1 calc R U . . .
O24 O 0.44020(17) 0.0504(5) 0.6128(3) 0.134(3) Uani 1 1 d . . . . .
O25 O 0.42029(15) 0.1670(4) 0.5194(4) 0.143(4) Uani 1 1 d . . . . .
C90 C 0.80239(16) -0.0060(4) 0.9460(2) 0.0501(15) Uani 1 1 d . . . . .
C88 C 0.83448(18) -0.0365(4) 1.0803(2) 0.0593(17) Uani 1 1 d . . . . .
C96 C 0.85213(16) 0.1008(4) 1.2022(2) 0.0507(15) Uani 1 1 d . . . . .
H96 H 0.868256 0.069705 1.229689 0.061 Uiso 1 1 calc R U . . .
C25 C 0.77423(14) 0.5985(3) 0.7804(2) 0.0458(14) Uani 1 1 d . . . . .
H25 H 0.759780 0.629627 0.782173 0.055 Uiso 1 1 calc R U . . .
C41 C 0.6697(2) 0.9025(4) 0.8390(2) 0.0621(18) Uani 1 1 d . . . . .
C42 C 0.6928(2) 0.8905(4) 0.8305(3) 0.070(2) Uani 1 1 d . . . . .
H42 H 0.709689 0.926819 0.841058 0.083 Uiso 1 1 calc R U . . .
C43 C 0.69128(18) 0.8258(4) 0.8067(3) 0.0597(17) Uani 1 1 d . . . . .
H43 H 0.706980 0.818881 0.800918 0.072 Uiso 1 1 calc R U . . .
C44 C 0.6728(3) 0.9708(4) 0.8679(3) 0.077(2) Uani 1 1 d . . . . .
H44A H 0.688316 1.008767 0.870882 0.092 Uiso 1 1 calc R U . . .
H44B H 0.651316 0.995940 0.853104 0.092 Uiso 1 1 calc R U . . .
N38 N 0.4558(2) 0.2462(5) 0.5802(5) 0.117(4) Uani 1 1 d . . . . .
N20 N 0.47645(19) 0.1545(6) 0.6429(4) 0.115(3) Uani 1 1 d . . . . .
N9 N 0.53254(16) 0.1938(6) 0.6706(3) 0.091(2) Uani 1 1 d . . . . .
N10 N 0.55281(18) 0.0816(6) 0.7067(3) 0.098(3) Uani 1 1 d . . . . .
N19 N 0.4960(2) 0.0413(7) 0.6754(4) 0.122(3) Uani 1 1 d . . . . .
N18 N 0.5134(2) -0.0916(8) 0.6764(4) 0.123(4) Uani 1 1 d . . . . .
N11 N 0.57082(19) -0.0522(7) 0.7130(3) 0.106(3) Uani 1 1 d . . . . .
N12 N 0.57770(18) -0.1565(6) 0.6829(3) 0.105(3) Uani 1 1 d . . . . .
N17 N 0.5207(2) -0.1933(7) 0.6460(4) 0.119(4) Uani 1 1 d . . . . .
N16 N 0.52178(19) -0.2817(6) 0.5926(4) 0.114(3) Uani 1 1 d . . . . .
N13 N 0.57873(18) -0.2383(5) 0.6283(4) 0.108(3) Uani 1 1 d . . . . .
N14 N 0.57204(16) -0.2752(5) 0.5646(3) 0.100(3) Uani 1 1 d . . . . .
N15 N 0.51899(17) -0.3360(5) 0.5337(4) 0.107(3) Uani 1 1 d . . . . .
C19 C 0.72779(14) 0.5066(3) 0.72861(17) 0.0418(13) Uani 1 1 d . . . . .
C20 C 0.76310(13) 0.5288(3) 0.75622(19) 0.0397(12) Uani 1 1 d . . . . .
C95 C 0.67071(15) 0.3516(3) 0.7910(2) 0.0469(14) Uani 1 1 d . . . . .
H95 H 0.664548 0.358353 0.759594 0.056 Uiso 1 1 calc R U . . .
C45 C 0.6631(2) 0.9191(4) 0.9228(3) 0.0634(18) Uani 1 1 d . . . . .
H45 H 0.640638 0.929024 0.900446 0.076 Uiso 1 1 calc R U . . .
C46 C 0.67303(19) 0.8829(4) 0.9627(2) 0.0615(18) Uani 1 1 d . . . . .
H46 H 0.657276 0.868229 0.967292 0.074 Uiso 1 1 calc R U . . .
C47 C 0.70621(18) 0.8674(4) 0.9967(2) 0.0552(16) Uani 1 1 d . . . . .
C48 C 0.72899(19) 0.8938(4) 0.9885(3) 0.067(2) Uani 1 1 d . . . . .
H48 H 0.751724 0.887151 1.010975 0.081 Uiso 1 1 calc R U . . .
C92 C 0.72423(17) 0.1229(4) 0.8364(2) 0.0520(15) Uani 1 1 d . . . . .
C80 C 0.78102(17) 0.3031(4) 0.8690(2) 0.0528(15) Uani 1 1 d . . . . .
C89 C 0.8460(2) -0.0597(4) 1.0230(2) 0.0645(19) Uani 1 1 d . . . . .
H89A H 0.865969 -0.085306 1.030593 0.077 Uiso 1 1 calc R U . . .
H89B H 0.829191 -0.099540 1.012680 0.077 Uiso 1 1 calc R U . . .
C85 C 0.89589(18) 0.1447(5) 1.1924(3) 0.0657(19) Uani 1 1 d . . . . .
H85A H 0.911132 0.110349 1.218165 0.079 Uiso 1 1 calc R U . . .
H85B H 0.907600 0.192996 1.197014 0.079 Uiso 1 1 calc R U . . .
C82 C 0.85618(18) 0.1797(4) 0.9815(3) 0.0594(18) Uani 1 1 d . . . . .
C81 C 0.82682(17) 0.2106(5) 0.8979(3) 0.0642(19) Uani 1 1 d . . . . .
H81A H 0.839528 0.258485 0.910826 0.077 Uiso 1 1 calc R U . . .
H81B H 0.831771 0.188108 0.877832 0.077 Uiso 1 1 calc R U . . .
C91 C 0.77351(18) 0.0429(4) 0.8665(2) 0.0556(16) Uani 1 1 d . . . . .
H91A H 0.758155 0.002318 0.861487 0.067 Uiso 1 1 calc R U . . .
H91B H 0.781655 0.029415 0.848632 0.067 Uiso 1 1 calc R U . . .
C98 C 0.88407(18) 0.0170(5) 1.0986(3) 0.0656(19) Uani 1 1 d . . . . .
H98 H 0.903419 -0.013260 1.106512 0.079 Uiso 1 1 calc R U . . .
C97 C 0.88305(16) 0.0252(4) 1.1410(2) 0.0584(17) Uani 1 1 d . . . . .
H97 H 0.901143 -0.003910 1.167970 0.070 Uiso 1 1 calc R U . . .
C86 C 0.79693(17) 0.0601(4) 1.1486(2) 0.0554(16) Uani 1 1 d . . . . .
C94 C 0.64176(17) 0.2653(4) 0.8058(2) 0.0571(17) Uani 1 1 d . . . . .
C24 C 0.80690(15) 0.6220(3) 0.8021(2) 0.0507(15) Uani 1 1 d . . . . .
H24 H 0.814332 0.668596 0.818628 0.061 Uiso 1 1 calc R U . . .
C49 C 0.7175(2) 0.9293(4) 0.9473(3) 0.070(2) Uani 1 1 d . . . . .
H49 H 0.732545 0.945676 0.941718 0.084 Uiso 1 1 calc R U . . .
C52 C 0.7090(2) 0.7276(4) 1.0789(3) 0.078(2) Uani 1 1 d . . . . .
H52 H 0.698414 0.681830 1.077299 0.094 Uiso 1 1 calc R U . . .
C51 C 0.7005(2) 0.7609(4) 1.0382(3) 0.075(2) Uani 1 1 d . . . . .
H51 H 0.684000 0.738749 1.009700 0.090 Uiso 1 1 calc R U . . .
C50 C 0.71680(18) 0.8279(4) 1.0401(3) 0.0598(17) Uani 1 1 d . . . . .
C54 C 0.74076(19) 0.8578(5) 1.0830(3) 0.070(2) Uani 1 1 d . . . . .
H54 H 0.752855 0.901644 1.085946 0.084 Uiso 1 1 calc R U . . .
C53 C 0.7467(2) 0.8221(6) 1.1217(3) 0.080(2) Uani 1 1 d . . . . .
H53 H 0.762323 0.844464 1.150551 0.096 Uiso 1 1 calc R U . . .
C1 C 0.63821(17) 0.2426(4) 0.5663(3) 0.0635(19) Uani 1 1 d . . . . .
C2 C 0.63816(15) 0.1630(4) 0.5493(2) 0.0512(15) Uani 1 1 d . . . . .
C7 C 0.66062(17) 0.1079(4) 0.5786(2) 0.0544(16) Uani 1 1 d . . . . .
H7 H 0.676827 0.121307 0.609441 0.065 Uiso 1 1 calc R U . . .
C6 C 0.66024(18) 0.0329(4) 0.5641(3) 0.0591(17) Uani 1 1 d . . . . .
H6 H 0.675916 -0.003389 0.585115 0.071 Uiso 1 1 calc R U . . .
C3 C 0.61384(16) 0.1411(4) 0.5027(2) 0.0601(18) Uani 1 1 d . . . . .
H3 H 0.598069 0.177304 0.481842 0.072 Uiso 1 1 calc R U . . .
C4 C 0.61321(16) 0.0672(4) 0.4879(2) 0.0574(17) Uani 1 1 d . . . . .
H4 H 0.596995 0.053746 0.457105 0.069 Uiso 1 1 calc R U . . .
C99 C 0.63642(17) 0.0120(4) 0.5183(3) 0.0545(16) Uani 1 1 d . . . . .
C8 C 0.63461(19) -0.0707(4) 0.5018(3) 0.068(2) Uani 1 1 d . . . . .
H8A H 0.639327 -0.106813 0.525910 0.081 Uiso 1 1 calc R U . . .
H8B H 0.612146 -0.080784 0.474536 0.081 Uiso 1 1 calc R U . . .
C13 C 0.69100(18) -0.0731(4) 0.5211(3) 0.0597(17) Uani 1 1 d . . . . .
H13 H 0.698769 -0.050184 0.549438 0.072 Uiso 1 1 calc R U . . .
C12 C 0.71320(18) -0.0927(4) 0.5125(2) 0.0579(17) Uani 1 1 d . . . . .
H12 H 0.735758 -0.083074 0.534674 0.069 Uiso 1 1 calc R U . . .
C11 C 0.70191(19) -0.1275(4) 0.4702(2) 0.0556(16) Uani 1 1 d . . . . .
C10 C 0.6684(2) -0.1376(5) 0.4388(3) 0.075(2) Uani 1 1 d . . . . .
H10 H 0.659926 -0.158635 0.409804 0.091 Uiso 1 1 calc R U . . .
C9 C 0.6471(2) -0.1175(5) 0.4491(3) 0.074(2) Uani 1 1 d . . . . .
H9 H 0.624383 -0.126101 0.427305 0.089 Uiso 1 1 calc R U . . .
C17 C 0.7805(3) -0.1576(6) 0.4794(5) 0.108(4) Uani 1 1 d . . . . .
H17 H 0.801947 -0.137616 0.496512 0.129 Uiso 1 1 calc R U . . .
C18 C 0.7581(3) -0.1256(5) 0.4866(4) 0.088(3) Uani 1 1 d . . . . .
H18 H 0.764657 -0.085171 0.507772 0.105 Uiso 1 1 calc R U . . .
C14 C 0.7265(2) -0.1547(4) 0.4621(3) 0.0638(19) Uani 1 1 d . . . . .
C15 C 0.7179(3) -0.2132(5) 0.4294(3) 0.085(3) Uani 1 1 d . . . . .
H15 H 0.696486 -0.233452 0.410881 0.102 Uiso 1 1 calc R U . . .
C16 C 0.7421(4) -0.2399(7) 0.4255(4) 0.108(4) Uani 1 1 d . . . . .
H16 H 0.736219 -0.279136 0.403902 0.129 Uiso 1 1 calc R U . . .
C93 C 0.67621(16) 0.2073(4) 0.7842(2) 0.0546(16) Uani 1 1 d . . . . .
H93A H 0.664962 0.160496 0.783429 0.066 Uiso 1 1 calc R U . . .
H93B H 0.669054 0.217237 0.752852 0.066 Uiso 1 1 calc R U . . .
C84 C 0.88903(17) 0.1492(5) 1.1184(3) 0.0628(18) Uani 1 1 d . . . . .
C101 C 0.83388(15) 0.0727(4) 0.9313(2) 0.0504(15) Uani 1 1 d . . . . .
H101 H 0.840550 0.052092 0.912491 0.060 Uiso 1 1 calc R U . . .
C100 C 0.85638(17) 0.0416(4) 0.9813(2) 0.0557(16) Uani 1 1 d . . . . .
H100 H 0.875202 0.011806 0.987053 0.067 Uiso 1 1 calc R U . . .
N6 N 0.73161(17) 0.7578(4) 1.1201(2) 0.0754(18) Uani 1 1 d . . . . .
C79 C 0.72955(17) 0.3786(4) 0.8194(3) 0.0546(16) Uani 1 1 d . . . . .
H79A H 0.719651 0.385550 0.786648 0.066 Uiso 1 1 calc R U . . .
H79B H 0.744891 0.421475 0.836197 0.066 Uiso 1 1 calc R U . . .
C87 C 0.83974(18) -0.0181(4) 1.1525(3) 0.0583(17) Uani 1 1 d . . . . .
H87A H 0.821440 -0.054932 1.137071 0.070 Uiso 1 1 calc R U . . .
H87B H 0.857710 -0.041205 1.181686 0.070 Uiso 1 1 calc R U . . .
C55 C 0.52032(18) 0.3164(5) 0.5839(4) 0.086(3) Uani 1 1 d . . . . .
C23 C 0.82832(14) 0.5766(4) 0.7993(2) 0.0519(16) Uani 1 1 d . . . . .
C83 C 0.8944(2) 0.1163(6) 1.0566(3) 0.085(3) Uani 1 1 d . . . . .
H83A H 0.903605 0.168598 1.064254 0.102 Uiso 1 1 calc R U . . .
H83B H 0.911558 0.081024 1.062219 0.102 Uiso 1 1 calc R U . . .
C70 C 0.5004(2) -0.3080(7) 0.5476(5) 0.116(4) Uani 1 1 d . . . . .
C63 C 0.5352(2) 0.2725(7) 0.6582(4) 0.111(4) Uani 1 1 d . . . . .
H63A H 0.532459 0.309208 0.676282 0.133 Uiso 1 1 calc R U . . .
H63B H 0.557299 0.279784 0.666277 0.133 Uiso 1 1 calc R U . . .
C58 C 0.5891(2) -0.2260(6) 0.6021(5) 0.104(4) Uani 1 1 d . . . . .
C60 C 0.5887(2) -0.0816(8) 0.6987(3) 0.099(3) Uani 1 1 d . . . . .
C78 C 0.4637(2) 0.3408(6) 0.5404(5) 0.111(4) Uani 1 1 d . . . . .
H78 H 0.453151 0.392177 0.533275 0.134 Uiso 1 1 calc R U . . .
C64 C 0.4369(2) 0.2243(7) 0.5344(5) 0.112(4) Uani 1 1 d . . . . .
C62 C 0.5585(2) 0.1420(7) 0.6877(3) 0.088(3) Uani 1 1 d . . . . .
C71 C 0.5544(2) -0.3337(6) 0.5707(5) 0.110(4) Uani 1 1 d . . . . .
H71 H 0.564733 -0.385242 0.576795 0.132 Uiso 1 1 calc R U . . .
C59 C 0.5966(2) -0.2092(7) 0.6761(5) 0.123(5) Uani 1 1 d . . . . .
H59A H 0.603109 -0.253273 0.696883 0.148 Uiso 1 1 calc R U . . .
H59B H 0.616686 -0.183054 0.684699 0.148 Uiso 1 1 calc R U . . .
C76 C 0.5100(2) 0.1724(8) 0.6821(4) 0.114(4) Uani 1 1 d . . . . .
H76 H 0.510519 0.210528 0.702915 0.137 Uiso 1 1 calc R U . . .
C77 C 0.4764(2) 0.3124(6) 0.5889(5) 0.109(4) Uani 1 1 d . . . . .
H77 H 0.475081 0.352904 0.607065 0.131 Uiso 1 1 calc R U . . .
C68 C 0.4969(3) -0.1445(9) 0.6402(5) 0.124(5) Uani 1 1 d . . . . .
C56 C 0.4949(2) 0.3802(6) 0.5082(5) 0.117(4) Uani 1 1 d . . . . .
H56A H 0.483246 0.429543 0.500142 0.140 Uiso 1 1 calc R U . . .
H56B H 0.518005 0.391563 0.521555 0.140 Uiso 1 1 calc R U . . .
C72 C 0.5563(2) -0.3033(7) 0.6119(5) 0.126(5) Uani 1 1 d . . . . .
H72 H 0.564823 -0.343382 0.635967 0.152 Uiso 1 1 calc R U . . .
C66 C 0.4680(3) 0.0794(8) 0.6404(5) 0.111(4) Uani 1 1 d . . . . .
C57 C 0.5844(2) -0.2899(6) 0.5384(5) 0.131(5) Uani 1 1 d . . . . .
H57A H 0.593122 -0.342638 0.544746 0.157 Uiso 1 1 calc R U . . .
H57B H 0.602577 -0.254366 0.548423 0.157 Uiso 1 1 calc R U . . .
C69 C 0.5112(3) -0.2670(10) 0.6222(5) 0.148(6) Uani 1 1 d . . . . .
H69A H 0.487189 -0.271003 0.603143 0.178 Uiso 1 1 calc R U . . .
H69B H 0.520178 -0.308149 0.645266 0.178 Uiso 1 1 calc R U . . .
C65 C 0.4526(2) 0.2133(8) 0.6148(5) 0.135(5) Uani 1 1 d . . . . .
H65A H 0.454813 0.254984 0.634786 0.162 Uiso 1 1 calc R U . . .
H65B H 0.430527 0.191296 0.599123 0.162 Uiso 1 1 calc R U . . .
C61 C 0.5775(3) 0.0231(10) 0.7347(4) 0.118(4) Uani 1 1 d . . . . .
H61A H 0.579556 0.017016 0.763215 0.142 Uiso 1 1 calc R U . . .
H61B H 0.598748 0.041454 0.742979 0.142 Uiso 1 1 calc R U . . .
C75 C 0.5239(3) 0.0929(10) 0.7059(4) 0.121(4) Uani 1 1 d . . . . .
H75 H 0.529855 0.093000 0.737429 0.146 Uiso 1 1 calc R U . . .
C74 C 0.5485(2) -0.1093(9) 0.7096(4) 0.123(5) Uani 1 1 d . . . . .
H74 H 0.554023 -0.121044 0.740280 0.147 Uiso 1 1 calc R U . . .
C73 C 0.5538(3) -0.1809(9) 0.6890(4) 0.129(5) Uani 1 1 d . . . . .
H73 H 0.561485 -0.226190 0.709753 0.155 Uiso 1 1 calc R U . . .
C67 C 0.4955(3) -0.0413(10) 0.6857(5) 0.148(6) Uani 1 1 d . . . . .
H67A H 0.504699 -0.046059 0.718335 0.178 Uiso 1 1 calc R U . . .
H67B H 0.472573 -0.058677 0.667704 0.178 Uiso 1 1 calc R U . . .
C22 C 0.81726(15) 0.5078(4) 0.7742(2) 0.0598(17) Uani 1 1 d . . . . .
H22 H 0.831533 0.478075 0.771429 0.072 Uiso 1 1 calc R U . . .
C21 C 0.78462(15) 0.4832(4) 0.7531(2) 0.0548(16) Uani 1 1 d . . . . .
H21 H 0.777303 0.436179 0.737019 0.066 Uiso 1 1 calc R U . . .
C26 C 0.86306(14) 0.6077(5) 0.8197(2) 0.065(2) Uani 1 1 d . . . . .
H26A H 0.871081 0.583726 0.803578 0.077 Uiso 1 1 calc R U . . .
H26B H 0.861703 0.663483 0.814399 0.077 Uiso 1 1 calc R U . . .
C31 C 0.90684(16) 0.6514(4) 0.8983(3) 0.0639(19) Uani 1 1 d . . . . .
H31 H 0.903209 0.701530 0.886202 0.077 Uiso 1 1 calc R U . . .
C30 C 0.93159(17) 0.6392(4) 0.9437(3) 0.066(2) Uani 1 1 d . . . . .
H30 H 0.944482 0.680821 0.962632 0.079 Uiso 1 1 calc R U . . .
C29 C 0.93778(15) 0.5644(4) 0.9620(2) 0.0539(16) Uani 1 1 d . . . . .
C28 C 0.91607(16) 0.5049(4) 0.9328(2) 0.0571(16) Uani 1 1 d . . . . .
H28 H 0.918467 0.454910 0.944507 0.069 Uiso 1 1 calc R U . . .
C27 C 0.89146(16) 0.5203(4) 0.8873(2) 0.0603(18) Uani 1 1 d . . . . .
H27 H 0.877374 0.480394 0.867976 0.072 Uiso 1 1 calc R U . . .
C35 C 1.0238(2) 0.5674(7) 1.0744(3) 0.097(3) Uani 1 1 d . . . . .
H35 H 1.042624 0.598769 1.088202 0.117 Uiso 1 1 calc R U . . .
C36 C 0.99551(19) 0.5908(5) 1.0311(3) 0.077(2) Uani 1 1 d . . . . .
H36 H 0.995735 0.635877 1.016792 0.093 Uiso 1 1 calc R U . . .
C32 C 0.96742(16) 0.5457(5) 1.0102(2) 0.0602(17) Uani 1 1 d . . . . .
C33 C 0.9688(2) 0.4808(6) 1.0328(3) 0.088(3) Uani 1 1 d . . . . .
H33 H 0.950284 0.448752 1.020113 0.105 Uiso 1 1 calc R U . . .
C34 C 0.9989(3) 0.4630(7) 1.0759(3) 0.106(3) Uani 1 1 d . . . . .
H34 H 0.999584 0.417605 1.090715 0.127 Uiso 1 1 calc R U . . .
C37 C 0.66467(15) 0.7011(3) 0.7651(2) 0.0469(14) Uani 1 1 d . . . . .
C38 C 0.66662(15) 0.7715(4) 0.7913(2) 0.0491(14) Uani 1 1 d . . . . .
C39 C 0.6426(2) 0.7838(5) 0.7987(3) 0.073(2) Uani 1 1 d . . . . .
H39 H 0.625372 0.748163 0.787687 0.088 Uiso 1 1 calc R U . . .
C40 C 0.6445(2) 0.8501(6) 0.8226(3) 0.084(3) Uani 1 1 d . . . . .
H40 H 0.628414 0.858806 0.827440 0.101 Uiso 1 1 calc R U . . .
N1 N 0.65832(14) -0.0858(3) 0.4902(2) 0.0536(13) Uani 1 1 d . . . . .
N28 N 0.79639(13) 0.1179(3) 1.17428(18) 0.0486(12) Uani 1 1 d . . . . .
N29 N 0.82902(14) 0.0520(3) 1.16220(19) 0.0523(13) Uani 1 1 d . . . . .
N30 N 0.85092(14) -0.0066(3) 1.1239(2) 0.0595(14) Uani 1 1 d . . . . .
N27 N 0.88671(14) 0.1086(4) 1.1495(2) 0.0615(15) Uani 1 1 d . . . . .
N26 N 0.88573(16) 0.0959(4) 1.0870(2) 0.0684(17) Uani 1 1 d . . . . .
N31 N 0.85329(15) -0.0235(3) 1.0651(2) 0.0605(14) Uani 1 1 d . . . . .
N32 N 0.83459(14) -0.0063(3) 0.98541(18) 0.0534(13) Uani 1 1 d . . . . .
N25 N 0.86720(16) 0.1138(4) 1.0083(2) 0.0701(18) Uani 1 1 d . . . . .

loop_
_atom_site_aniso_label
_atom_site_aniso_U_11
_atom_site_aniso_U_22
_atom_site_aniso_U_33
_atom_site_aniso_U_23
_atom_site_aniso_U_13
_atom_site_aniso_U_12
U1 0.03440(11) 0.03086(10) 0.05357(13) -0.00434(9) 0.02379(10) -0.00267(8)
U2 0.03428(11) 0.03091(10) 0.05885(14) -0.00507(9) 0.02428(10) -0.00153(8)
U3 0.03456(13) 0.05888(17) 0.1289(3) -0.04406(18) 0.03964(16) -0.01505(11)
O22 0.048(4) 0.156(7) 0.167(7) 0.031(6) 0.045(4) -0.010(4)
O18 0.037(2) 0.065(3) 0.135(5) -0.037(3) 0.040(3) -0.018(2)
O19 0.049(3) 0.128(5) 0.101(4) -0.023(4) 0.047(3) -0.003(3)
O20 0.045(3) 0.120(5) 0.109(5) 0.010(4) 0.029(3) 0.004(3)
O21 0.060(4) 0.069(4) 0.187(7) 0.009(4) 0.059(4) -0.007(3)
O32 0.071(3) 0.077(4) 0.075(4) -0.016(3) 0.037(3) -0.026(3)
O31 0.069(3) 0.052(3) 0.069(3) -0.007(2) 0.041(3) -0.013(2)
O30 0.070(3) 0.048(3) 0.085(3) -0.001(2) 0.050(3) -0.014(2)
O29 0.093(4) 0.060(3) 0.108(4) -0.010(3) 0.074(4) -0.026(3)
O33 0.068(3) 0.057(3) 0.078(3) -0.017(3) 0.035(3) -0.015(3)
O28 0.095(4) 0.081(4) 0.092(4) -0.021(3) 0.062(4) -0.040(3)
O27 0.113(5) 0.073(4) 0.102(4) -0.043(3) 0.079(4) -0.050(3)
O26 0.056(3) 0.054(3) 0.091(4) -0.020(3) 0.042(3) -0.016(2)
O6 0.050(3) 0.053(3) 0.139(6) -0.009(3) 0.003(3) 0.020(2)
O17 0.121(3) 0.132(3) 0.142(3) -0.0037(19) 0.077(2) -0.0266(19)
O9 0.059(3) 0.084(4) 0.174(6) -0.078(4) 0.072(4) -0.027(3)
O7 0.032(2) 0.043(2) 0.097(4) -0.029(2) 0.032(2) -0.0102(17)
O8 0.035(2) 0.048(3) 0.096(4) -0.023(2) 0.033(2) -0.0103(18)
O2 0.053(3) 0.051(3) 0.064(3) 0.005(2) 0.025(2) -0.006(2)
O1 0.063(3) 0.045(2) 0.065(3) -0.003(2) 0.041(2) -0.005(2)
O10 0.047(2) 0.048(2) 0.053(3) -0.014(2) 0.021(2) -0.0019(19)
O11 0.100(5) 0.063(3) 0.071(4) -0.011(3) 0.006(3) 0.032(3)
O12 0.037(2) 0.046(2) 0.054(2) -0.0101(19) 0.020(2) -0.0084(17)
O13 0.040(2) 0.047(2) 0.073(3) -0.001(2) 0.031(2) -0.0042(18)
O4 0.063(3) 0.058(3) 0.055(3) -0.005(2) 0.021(2) 0.016(2)
O3 0.086(4) 0.047(3) 0.090(4) 0.017(2) 0.059(3) 0.008(2)
O15 0.051(3) 0.058(3) 0.070(3) -0.021(2) 0.034(2) -0.012(2)
O14 0.049(2) 0.047(2) 0.061(3) -0.013(2) 0.031(2) -0.0057(19)
O16 0.050(3) 0.078(3) 0.060(3) -0.017(2) 0.024(2) 0.010(2)
O5 0.055(3) 0.092(4) 0.116(5) -0.029(4) 0.044(3) -0.018(3)
O23 0.055(4) 0.178(9) 0.180(8) 0.058(7) 0.048(5) 0.003(5)
N5 0.090(5) 0.055(3) 0.065(4) -0.019(3) 0.059(4) -0.014(3)
N24 0.050(3) 0.048(3) 0.069(4) -0.016(3) 0.037(3) -0.008(2)
N33 0.053(3) 0.048(3) 0.049(3) -0.009(2) 0.031(3) -0.003(2)
N34 0.050(3) 0.043(3) 0.055(3) -0.001(2) 0.030(3) -0.005(2)
N23 0.048(3) 0.048(3) 0.068(4) -0.011(3) 0.035(3) -0.012(2)
N22 0.049(3) 0.039(3) 0.069(3) -0.001(2) 0.037(3) -0.008(2)
N35 0.051(3) 0.041(3) 0.060(3) -0.006(2) 0.034(3) -0.009(2)
N36 0.053(3) 0.047(3) 0.065(3) -0.004(2) 0.039(3) -0.007(2)
N37 0.059(3) 0.059(3) 0.071(4) -0.012(3) 0.048(3) -0.011(3)
N21 0.052(4) 0.079(5) 0.199(10) -0.018(6) 0.067(6) -0.023(4)
N7 0.042(4) 0.066(4) 0.176(9) -0.002(5) 0.048(5) -0.012(3)
N8 0.036(3) 0.084(5) 0.139(7) -0.030(5) 0.041(4) -0.009(3)
C103 0.052(4) 0.044(3) 0.052(4) 0.000(3) 0.032(3) -0.001(3)
N4 0.060(5) 0.157(9) 0.064(5) 0.001(5) 0.013(4) -0.001(5)
N3 0.028(2) 0.050(3) 0.060(3) 0.011(2) 0.015(2) -0.005(2)
N2 0.188(11) 0.097(7) 0.166(10) 0.039(7) 0.157(10) 0.047(7)
C102 0.055(4) 0.047(3) 0.056(4) -0.008(3) 0.039(3) -0.004(3)
O24 0.058(4) 0.148(7) 0.172(8) 0.050(6) 0.056(5) -0.004(4)
O25 0.055(4) 0.097(5) 0.253(10) -0.025(6) 0.079(5) -0.031(4)
C90 0.053(4) 0.049(4) 0.053(4) -0.010(3) 0.034(3) 0.002(3)
C88 0.059(4) 0.047(4) 0.059(4) -0.003(3) 0.028(4) 0.000(3)
C96 0.057(4) 0.054(4) 0.047(4) 0.000(3) 0.033(3) -0.002(3)
C25 0.038(3) 0.042(3) 0.047(3) 0.001(3) 0.020(3) 0.002(2)
C41 0.093(6) 0.057(4) 0.058(4) -0.006(3) 0.057(4) -0.003(4)
C42 0.105(6) 0.044(4) 0.092(6) -0.017(4) 0.076(5) -0.021(4)
C43 0.072(5) 0.052(4) 0.075(5) -0.010(3) 0.055(4) -0.007(3)
C44 0.133(8) 0.057(4) 0.084(6) -0.004(4) 0.089(6) 0.000(5)
N38 0.051(5) 0.091(6) 0.199(11) 0.012(7) 0.069(6) 0.005(4)
N20 0.054(4) 0.136(8) 0.153(8) -0.006(7) 0.059(5) -0.001(5)
N9 0.047(4) 0.123(7) 0.101(6) -0.027(5) 0.043(4) -0.001(4)
N10 0.050(4) 0.156(8) 0.081(5) -0.004(5) 0.035(4) 0.011(5)
N19 0.069(5) 0.171(10) 0.122(7) 0.048(7) 0.055(6) 0.007(6)
N18 0.064(6) 0.170(11) 0.130(8) 0.066(8) 0.055(6) 0.022(6)
N11 0.054(4) 0.152(9) 0.092(6) 0.041(6) 0.032(4) 0.009(5)
N12 0.040(4) 0.122(7) 0.116(7) 0.041(6) 0.026(4) 0.015(4)
N17 0.060(5) 0.138(9) 0.122(8) 0.046(7) 0.034(5) -0.005(5)
N16 0.047(4) 0.118(7) 0.142(8) 0.046(6) 0.037(5) -0.004(4)
N13 0.043(4) 0.083(5) 0.158(9) 0.031(6) 0.038(5) 0.010(4)
N14 0.038(3) 0.077(5) 0.157(8) 0.007(5) 0.043(5) 0.000(3)
N15 0.042(4) 0.077(5) 0.160(8) 0.021(5) 0.037(5) -0.005(4)
C19 0.044(3) 0.032(3) 0.019(2) -0.006(2) 0.003(2) -0.001(2)
C20 0.031(3) 0.036(3) 0.039(3) 0.002(2) 0.014(2) 0.001(2)
C95 0.048(3) 0.047(3) 0.045(3) 0.000(3) 0.028(3) -0.005(3)
C45 0.067(5) 0.076(5) 0.059(4) -0.012(4) 0.044(4) -0.008(4)
C46 0.068(5) 0.075(5) 0.059(4) -0.005(4) 0.047(4) -0.006(4)
C47 0.068(4) 0.048(4) 0.060(4) -0.015(3) 0.043(4) -0.012(3)
C48 0.062(4) 0.065(5) 0.082(5) -0.017(4) 0.046(4) -0.017(4)
C92 0.063(4) 0.040(3) 0.057(4) -0.012(3) 0.038(3) -0.011(3)
C80 0.061(4) 0.048(4) 0.067(4) -0.004(3) 0.048(4) -0.009(3)
C89 0.079(5) 0.049(4) 0.060(4) -0.008(3) 0.039(4) 0.000(3)
C85 0.055(4) 0.082(5) 0.062(4) -0.023(4) 0.035(4) -0.019(4)
C82 0.066(4) 0.064(4) 0.071(5) -0.016(4) 0.054(4) -0.015(4)
C81 0.056(4) 0.069(5) 0.085(5) -0.010(4) 0.051(4) -0.010(3)
C91 0.068(4) 0.043(3) 0.051(4) -0.011(3) 0.032(3) -0.008(3)
C98 0.055(4) 0.083(5) 0.061(4) -0.005(4) 0.036(4) 0.007(4)
C97 0.046(4) 0.072(5) 0.047(4) -0.007(3) 0.022(3) -0.002(3)
C86 0.056(4) 0.048(4) 0.061(4) 0.004(3) 0.034(3) -0.005(3)
C94 0.054(4) 0.065(4) 0.053(4) -0.011(3) 0.032(3) -0.014(3)
C24 0.044(3) 0.038(3) 0.050(4) 0.000(3) 0.017(3) -0.010(3)
C49 0.096(6) 0.058(4) 0.094(6) -0.023(4) 0.078(6) -0.023(4)
C52 0.108(7) 0.045(4) 0.097(7) -0.005(4) 0.068(6) -0.008(4)
C51 0.094(6) 0.056(4) 0.074(5) -0.017(4) 0.049(5) -0.023(4)
C50 0.066(4) 0.049(4) 0.069(5) -0.007(3) 0.043(4) -0.007(3)
C54 0.065(5) 0.066(5) 0.067(5) -0.012(4) 0.032(4) -0.023(4)
C53 0.062(5) 0.097(7) 0.058(5) 0.004(4) 0.023(4) -0.008(4)
C1 0.048(4) 0.051(4) 0.075(5) -0.003(3) 0.028(4) 0.004(3)
C2 0.045(3) 0.046(3) 0.059(4) -0.011(3) 0.029(3) -0.003(3)
C7 0.054(4) 0.048(4) 0.049(4) -0.009(3) 0.024(3) -0.001(3)
C6 0.062(4) 0.056(4) 0.068(5) -0.002(3) 0.043(4) 0.005(3)
C3 0.044(3) 0.064(4) 0.055(4) -0.014(3) 0.020(3) 0.002(3)
C4 0.044(3) 0.064(4) 0.058(4) -0.020(3) 0.027(3) -0.009(3)
C99 0.054(4) 0.054(4) 0.072(4) -0.018(3) 0.046(4) -0.014(3)
C8 0.072(5) 0.050(4) 0.109(6) -0.027(4) 0.069(5) -0.022(3)
C13 0.067(4) 0.061(4) 0.057(4) -0.008(3) 0.040(4) -0.004(3)
C12 0.058(4) 0.058(4) 0.058(4) 0.002(3) 0.034(4) 0.008(3)
C11 0.076(5) 0.043(3) 0.061(4) 0.008(3) 0.047(4) 0.005(3)
C10 0.087(6) 0.078(5) 0.078(5) -0.027(4) 0.058(5) -0.024(4)
C9 0.070(5) 0.083(6) 0.074(5) -0.030(4) 0.045(4) -0.025(4)
C17 0.130(9) 0.088(7) 0.174(11) 0.038(7) 0.128(9) 0.023(6)
C18 0.107(7) 0.068(5) 0.132(8) 0.016(5) 0.095(7) 0.017(5)
C14 0.096(6) 0.050(4) 0.079(5) 0.019(3) 0.070(5) 0.020(4)
C15 0.124(8) 0.085(6) 0.075(5) 0.008(4) 0.075(6) 0.026(5)
C16 0.182(12) 0.088(7) 0.112(9) 0.021(6) 0.120(10) 0.040(8)
C93 0.055(4) 0.045(3) 0.063(4) -0.015(3) 0.034(3) -0.017(3)
C84 0.050(4) 0.079(5) 0.060(4) -0.015(4) 0.033(4) -0.020(4)
C101 0.049(3) 0.054(4) 0.058(4) -0.007(3) 0.038(3) 0.004(3)
C100 0.054(4) 0.065(4) 0.052(4) -0.010(3) 0.034(3) 0.006(3)
N6 0.069(4) 0.078(5) 0.074(5) 0.017(4) 0.040(4) 0.007(4)
C79 0.061(4) 0.042(3) 0.072(4) 0.004(3) 0.045(4) -0.011(3)
C87 0.068(4) 0.047(4) 0.066(4) -0.004(3) 0.044(4) -0.010(3)
C55 0.039(4) 0.057(5) 0.146(8) -0.045(5) 0.046(5) -0.016(3)
C23 0.029(3) 0.056(4) 0.049(4) 0.014(3) 0.012(3) -0.004(3)
C83 0.064(5) 0.135(8) 0.062(5) -0.027(5) 0.040(4) -0.049(5)
C70 0.052(5) 0.104(8) 0.165(11) 0.060(8) 0.050(7) -0.004(5)
C63 0.053(5) 0.115(9) 0.155(10) -0.061(8) 0.057(7) -0.018(5)
C58 0.045(5) 0.064(6) 0.170(11) 0.022(6) 0.046(6) 0.015(4)
C60 0.038(4) 0.141(10) 0.081(6) 0.040(6) 0.016(4) 0.019(5)
C78 0.042(4) 0.064(5) 0.202(12) -0.005(7) 0.058(7) -0.004(4)
C64 0.036(4) 0.090(7) 0.176(12) -0.011(8) 0.045(6) 0.002(5)
C62 0.056(5) 0.130(9) 0.070(6) -0.029(6) 0.033(4) -0.001(5)
C71 0.048(5) 0.061(5) 0.159(11) 0.025(6) 0.028(6) 0.001(4)
C59 0.043(5) 0.115(9) 0.149(11) 0.051(8) 0.023(6) 0.016(5)
C76 0.066(6) 0.163(12) 0.126(9) -0.037(8) 0.064(7) -0.011(7)
C77 0.042(4) 0.072(6) 0.187(12) -0.023(7) 0.054(6) 0.002(4)
C68 0.064(7) 0.157(12) 0.146(11) 0.090(10) 0.059(8) 0.023(7)
C56 0.050(5) 0.065(6) 0.195(13) 0.008(7) 0.051(7) -0.015(4)
C72 0.047(5) 0.092(8) 0.180(13) 0.063(8) 0.035(7) 0.016(5)
C66 0.065(6) 0.130(10) 0.142(10) 0.031(8) 0.064(7) 0.007(6)
C57 0.033(4) 0.089(7) 0.219(14) -0.016(8) 0.047(7) -0.006(4)
C69 0.060(6) 0.198(16) 0.162(13) 0.088(12) 0.053(8) 0.000(8)
C65 0.061(6) 0.123(10) 0.227(15) -0.004(10) 0.089(9) 0.012(6)
C61 0.064(6) 0.206(15) 0.069(6) 0.010(8) 0.031(5) -0.002(8)
C75 0.063(6) 0.217(15) 0.085(7) -0.005(8) 0.044(6) 0.003(8)
C74 0.064(6) 0.180(13) 0.105(8) 0.079(9) 0.040(6) 0.028(7)
C73 0.065(6) 0.149(12) 0.127(10) 0.073(9) 0.032(7) 0.016(7)
C67 0.084(8) 0.219(16) 0.152(12) 0.081(11) 0.077(9) 0.021(9)
C22 0.037(3) 0.060(4) 0.072(5) -0.004(3) 0.027(3) 0.003(3)
C21 0.037(3) 0.054(4) 0.061(4) -0.014(3) 0.023(3) -0.005(3)
C26 0.025(3) 0.083(5) 0.051(4) 0.024(3) 0.004(3) -0.010(3)
C31 0.042(4) 0.048(4) 0.081(5) 0.010(3) 0.025(4) 0.002(3)
C30 0.044(4) 0.045(4) 0.080(5) 0.001(3) 0.021(4) -0.006(3)
C29 0.032(3) 0.062(4) 0.055(4) -0.001(3) 0.019(3) -0.003(3)
C28 0.044(3) 0.055(4) 0.058(4) 0.012(3) 0.023(3) 0.003(3)
C27 0.044(4) 0.050(4) 0.060(4) -0.001(3) 0.016(3) -0.011(3)
C35 0.048(5) 0.128(9) 0.076(6) -0.027(6) 0.015(5) -0.016(5)
C36 0.055(4) 0.079(5) 0.064(5) -0.012(4) 0.017(4) -0.005(4)
C32 0.040(3) 0.076(5) 0.053(4) -0.005(3) 0.021(3) 0.001(3)
C33 0.061(5) 0.110(7) 0.064(5) 0.019(5) 0.022(4) -0.006(5)
C34 0.081(7) 0.137(9) 0.077(6) 0.035(6) 0.035(6) 0.016(7)
C37 0.044(3) 0.043(3) 0.041(3) -0.001(2) 0.018(3) 0.000(3)
C38 0.047(3) 0.056(4) 0.039(3) -0.006(3) 0.024(3) -0.006(3)
C39 0.069(5) 0.091(6) 0.073(5) -0.035(4) 0.050(4) -0.027(4)
C40 0.088(6) 0.109(7) 0.078(6) -0.034(5) 0.062(5) -0.018(5)
N1 0.065(4) 0.039(3) 0.071(4) -0.012(2) 0.048(3) -0.009(2)
N28 0.051(3) 0.043(3) 0.054(3) -0.002(2) 0.033(3) -0.006(2)
N29 0.059(3) 0.048(3) 0.056(3) -0.009(2) 0.038(3) -0.009(2)
N30 0.059(3) 0.059(3) 0.065(4) -0.016(3) 0.039(3) -0.017(3)
N27 0.058(3) 0.070(4) 0.060(4) -0.014(3) 0.037(3) -0.018(3)
N26 0.073(4) 0.083(4) 0.061(4) -0.024(3) 0.046(3) -0.033(3)
N31 0.059(3) 0.063(4) 0.055(3) -0.012(3) 0.031(3) -0.007(3)
N32 0.059(3) 0.052(3) 0.049(3) -0.002(2) 0.032(3) 0.003(3)
N25 0.073(4) 0.084(5) 0.056(4) -0.024(3) 0.039(3) -0.035(3)

loop_
_atom_type_symbol
_atom_type_description
_atom_type_scat_dispersion_real
_atom_type_scat_dispersion_imag
_atom_type_scat_source
C C 0.0033 0.0016 'International Tables Vol C Tables 4.2.6.8 and 6.1.1.4'
H H 0.0000 0.0000 'International Tables Vol C Tables 4.2.6.8 and 6.1.1.4'
N N 0.0061 0.0033 'International Tables Vol C Tables 4.2.6.8 and 6.1.1.4'
O O 0.0106 0.0060 'International Tables Vol C Tables 4.2.6.8 and 6.1.1.4'
U U -9.6767 9.6646 'International Tables Vol C Tables 4.2.6.8 and 6.1.1.4'

loop_
_geom_angle_atom_site_label_1
_geom_angle_atom_site_label_2
_geom_angle_atom_site_label_3
_geom_angle
_geom_angle_site_symmetry_1
_geom_angle_site_symmetry_3
_geom_angle_publ_flag
O7 U1 U3 35.57(10) . . ?
O7 U1 O8 70.68(15) . . ?
O7 U1 O10 143.43(15) . . ?
O7 U1 O12 80.83(14) . . ?
O7 U1 O16 146.33(15) . . ?
O8 U1 U3 36.57(11) . . ?
O8 U1 O10 73.00(15) . . ?
O8 U1 O12 151.03(15) . . ?
O8 U1 O16 142.14(15) . . ?
O2 U1 U3 102.91(16) . . ?
O2 U1 O7 92.1(2) . . ?
O2 U1 O8 96.4(2) . . ?
O2 U1 O1 175.5(2) . . ?
O2 U1 O10 87.76(19) . . ?
O2 U1 O12 89.56(18) . . ?
O2 U1 O16 90.8(2) . . ?
O1 U1 U3 81.60(15) . . ?
O1 U1 O7 91.3(2) . . ?
O1 U1 O8 87.5(2) . . ?
O1 U1 O10 91.25(18) . . ?
O1 U1 O12 88.06(18) . . ?
O1 U1 O16 84.7(2) . . ?
O10 U1 U3 109.17(11) . . ?
O10 U1 O12 135.73(14) . . ?
O10 U1 O16 70.21(15) . . ?
O12 U1 U3 114.48(10) . . ?
O12 U1 O16 65.65(15) . . ?
O16 U1 U3 166.25(13) . . ?
O9 U2 U3 37.23(12) . . ?
O9 U2 O13 156.95(17) . . ?
O9 U2 O15 73.09(16) . . ?
O9 U2 O14 124.13(16) . . ?
O9 U2 C37 98.51(18) . . ?
O7 U2 U3 35.22(10) . . ?
O7 U2 O9 72.42(16) . . ?
O7 U2 O13 84.62(15) . . ?
O7 U2 O15 144.53(15) . . ?
O7 U2 O14 163.44(14) . . ?
O7 U2 C37 170.25(17) . . ?
O13 U2 U3 119.75(11) . . ?
O13 U2 O15 129.92(15) . . ?
O13 U2 O14 78.82(15) . . ?
O13 U2 C37 104.53(17) . . ?
O4 U2 U3 90.02(16) . . ?
O4 U2 O9 88.5(3) . . ?
O4 U2 O7 93.2(2) . . ?
O4 U2 O13 90.8(2) . . ?
O4 U2 O15 93.9(2) . . ?
O4 U2 O14 87.14(19) . . ?
O4 U2 C37 90.03(19) . . ?
O3 U2 U3 94.08(18) . . ?
O3 U2 O9 94.6(3) . . ?
O3 U2 O7 90.3(2) . . ?
O3 U2 O13 87.4(2) . . ?
O3 U2 O4 175.9(3) . . ?
O3 U2 O15 84.4(2) . . ?
O3 U2 O14 88.8(2) . . ?
O3 U2 C37 86.8(2) . . ?
O15 U2 U3 110.08(10) . . ?
O15 U2 O14 51.76(14) . . ?
O15 U2 C37 25.85(16) . . ?
O14 U2 U3 161.28(10) . . ?
O14 U2 C37 25.92(15) . . ?
C37 U2 U3 135.71(13) . . ?
U1 U3 U2 69.159(17) . . ?
O18 U3 U1 109.43(12) . . ?
O18 U3 U2 175.95(16) . . ?
O18 U3 O17 75.6(2) . . ?
O6 U3 U1 99.6(2) . . ?
O6 U3 U2 92.17(18) . . ?
O6 U3 O18 91.8(2) . . ?
O6 U3 O17 83.0(3) . . ?
O6 U3 O9 91.2(3) . . ?
O6 U3 O7 94.0(2) . . ?
O6 U3 O8 88.9(3) . . ?
O17 U3 U1 174.09(17) . . ?
O17 U3 U2 105.57(17) . . ?
O9 U3 U1 105.30(12) . . ?
O9 U3 U2 36.51(12) . . ?
O9 U3 O18 144.09(18) . . ?
O9 U3 O17 69.2(2) . . ?
O7 U3 U1 35.12(10) . . ?
O7 U3 U2 34.28(10) . . ?
O7 U3 O18 144.53(16) . . ?
O7 U3 O17 139.8(2) . . ?
O7 U3 O9 70.76(16) . . ?
O7 U3 O8 71.00(15) . . ?
O8 U3 U1 37.34(10) . . ?
O8 U3 U2 105.18(10) . . ?
O8 U3 O18 74.18(16) . . ?
O8 U3 O17 148.4(2) . . ?
O8 U3 O9 141.67(16) . . ?
O5 U3 U1 83.48(18) . . ?
O5 U3 U2 91.47(17) . . ?
O5 U3 O18 84.6(2) . . ?
O5 U3 O6 175.9(3) . . ?
O5 U3 O17 94.2(3) . . ?
O5 U3 O9 90.6(3) . . ?
O5 U3 O7 90.1(2) . . ?
O5 U3 O8 92.0(2) . . ?
C55 O18 U3 124.7(5) . . ?
U3 O17 H17A 109.4 . . ?
U3 O17 H17B 108.7 . . ?
H17A O17 H17B 104.5 . . ?
U2 O9 U3 106.3(2) . . ?
U1 O7 U3 109.31(16) . . ?
U2 O7 U1 139.22(18) . . ?
U2 O7 U3 110.50(17) . . ?
U3 O8 U1 106.09(17) . . ?
C1 O10 U1 130.5(4) . . ?
C19 O12 U1 137.4(4) . . ?
C19 O13 U2 132.7(4) . . ?
C37 O15 U2 94.5(4) . . ?
C37 O14 U2 93.1(4) . . ?
U1 O16 H16A 109.8 . . ?
U1 O16 H16B 109.3 . . ?
H16A O16 H16B 104.2 . . ?
C45 N5 C44 119.9(7) . . ?
C45 N5 C49 120.0(7) . . ?
C49 N5 C44 119.7(7) . . ?
C82 N24 C81 122.5(6) . . ?
C82 N24 C101 111.5(6) . . ?
C101 N24 C81 125.5(6) . . ?
C90 N33 C91 121.0(5) . . ?
C90 N33 C101 112.7(5) . . ?
C91 N33 C101 122.2(5) . . ?
C92 N34 C102 112.7(5) . . ?
C92 N34 C91 121.4(5) . . ?
C91 N34 C102 124.2(5) . . ?
C80 N23 C102 111.6(5) . . ?
C80 N23 C81 121.5(6) . . ?
C81 N23 C102 125.1(6) . . ?
C80 N22 C103 112.4(5) . . ?
C80 N22 C79 122.7(5) . . ?
C79 N22 C103 123.2(5) . . ?
C92 N35 C103 111.7(5) . . ?
C92 N35 C93 120.7(5) . . ?
C93 N35 C103 123.8(5) . . ?
C95 N36 C93 121.1(5) . . ?
C94 N36 C95 112.6(5) . . ?
C94 N36 C93 122.5(5) . . ?
C85 N37 C96 121.9(6) 7_657 7_657 ?
C94 N37 C96 113.6(5) . 7_657 ?
C94 N37 C85 123.7(6) . 7_657 ?
C78 N21 C57 123.9(10) . 5_656 ?
C64 N21 C78 114.0(11) . . ?
C64 N21 C57 119.4(9) . 5_656 ?
C55 N7 C78 112.5(10) . . ?
C55 N7 C56 124.4(8) . . ?
C56 N7 C78 122.3(9) . . ?
C55 N8 C63 120.9(7) . . ?
C55 N8 C77 110.8(9) . . ?
C63 N8 C77 123.3(10) . . ?
N22 C103 N35 114.8(5) . . ?
N22 C103 H103 111.5 . . ?
N22 C103 C102 103.3(5) . . ?
N35 C103 H103 111.5 . . ?
N35 C103 C102 103.7(5) . . ?
C102 C103 H103 111.5 . . ?
C35 N4 C34 114.9(9) . . ?
C31 N3 C26 119.0(6) . . ?
C27 N3 C26 120.8(6) . . ?
C27 N3 C31 120.0(6) . . ?
C17 N2 C16 116.8(10) . . ?
N34 C102 C103 103.5(5) . . ?
N34 C102 H102 111.3 . . ?
N23 C102 N34 114.9(5) . . ?
N23 C102 C103 103.9(5) . . ?
N23 C102 H102 111.3 . . ?
C103 C102 H102 111.3 . . ?
O31 C90 N33 126.7(6) . . ?
O31 C90 N32 126.2(6) . . ?
N32 C90 N33 107.1(6) . . ?
O32 C88 N30 125.8(7) . . ?
O32 C88 N31 126.2(7) . . ?
N31 C88 N30 108.0(6) . . ?
N37 C96 H96 111.9 7_657 . ?
N37 C96 C95 102.3(5) 7_657 7_657 ?
C95 C96 H96 111.9 7_657 . ?
N29 C96 N37 114.6(5) . 7_657 ?
N29 C96 H96 111.9 . . ?
N29 C96 C95 103.3(5) . 7_657 ?
C20 C25 H25 119.9 . . ?
C20 C25 C24 120.2(6) . . ?
C24 C25 H25 119.9 . . ?
C42 C41 C44 120.9(7) . . ?
C40 C41 C42 119.4(7) . . ?
C40 C41 C44 119.7(7) . . ?
C41 C42 H42 119.5 . . ?
C41 C42 C43 121.1(7) . . ?
C43 C42 H42 119.5 . . ?
C42 C43 H43 120.0 . . ?
C38 C43 C42 120.0(7) . . ?
C38 C43 H43 120.0 . . ?
N5 C44 C41 108.1(6) . . ?
N5 C44 H44A 110.1 . . ?
N5 C44 H44B 110.1 . . ?
C41 C44 H44A 110.1 . . ?
C41 C44 H44B 110.1 . . ?
H44A C44 H44B 108.4 . . ?
C64 N38 C77 111.7(12) . . ?
C64 N38 C65 124.6(10) . . ?
C77 N38 C65 123.3(12) . . ?
C66 N20 C76 114.0(11) . . ?
C66 N20 C65 122.4(9) . . ?
C65 N20 C76 122.6(11) . . ?
C63 N9 C76 123.2(9) . . ?
C62 N9 C63 120.0(8) . . ?
C62 N9 C76 113.2(10) . . ?
C62 N10 C61 122.1(8) . . ?
C62 N10 C75 113.2(10) . . ?
C61 N10 C75 122.9(10) . . ?
C66 N19 C75 113.6(12) . . ?
C66 N19 C67 122.1(11) . . ?
C75 N19 C67 123.3(11) . . ?
C68 N18 C74 112.7(13) . . ?
C68 N18 C67 120.8(11) . . ?
C67 N18 C74 124.1(14) . . ?
C60 N11 C61 122.7(10) . . ?
C60 N11 C74 111.6(12) . . ?
C74 N11 C61 125.2(11) . . ?
C60 N12 C59 121.3(9) . . ?
C60 N12 C73 112.4(11) . . ?
C73 N12 C59 123.2(11) . . ?
C68 N17 C69 120.0(11) . . ?
C68 N17 C73 114.4(14) . . ?
C69 N17 C73 121.3(11) . . ?
C70 N16 C72 109.9(12) . . ?
C70 N16 C69 123.0(9) . . ?
C69 N16 C72 122.2(11) . . ?
C58 N13 C59 123.1(9) . . ?
C58 N13 C72 111.8(12) . . ?
C72 N13 C59 121.8(11) . . ?
C58 N14 C71 111.1(11) . . ?
C58 N14 C57 119.7(9) . . ?
C57 N14 C71 121.6(10) . . ?
C70 N15 C71 112.4(11) . . ?
C70 N15 C56 123.3(9) . 5_656 ?
C56 N15 C71 122.6(10) 5_656 . ?
O12 C19 O13 122.7(5) . . ?
O12 C19 C20 121.3(5) . . ?
O13 C19 C20 115.9(5) . . ?
C25 C20 C19 121.3(5) . . ?
C25 C20 C21 119.6(5) . . ?
C21 C20 C19 118.7(5) . . ?
N36 C95 C96 104.1(5) . 7_657 ?
N36 C95 H95 111.4 . . ?
N36 C95 N28 114.0(5) . 7_657 ?
C96 C95 H95 111.4 7_657 . ?
N28 C95 C96 104.2(5) 7_657 7_657 ?
N28 C95 H95 111.4 7_657 . ?
N5 C45 H45 119.3 . . ?
N5 C45 C46 121.5(8) . . ?
C46 C45 H45 119.3 . . ?
C45 C46 H46 119.6 . . ?
C45 C46 C47 120.8(7) . . ?
C47 C46 H46 119.6 . . ?
C46 C47 C48 116.9(7) . . ?
C46 C47 C50 120.4(6) . . ?
C48 C47 C50 122.6(7) . . ?
C47 C48 H48 120.2 . . ?
C49 C48 C47 119.6(8) . . ?
C49 C48 H48 120.2 . . ?
O30 C92 N34 126.6(6) . . ?
O30 C92 N35 125.1(6) . . ?
N34 C92 N35 108.2(5) . . ?
O26 C80 N23 126.3(7) . . ?
O26 C80 N22 125.1(6) . . ?
N22 C80 N23 108.6(6) . . ?
H89A C89 H89B 107.6 . . ?
N31 C89 H89A 108.7 . . ?
N31 C89 H89B 108.7 . . ?
N32 C89 H89A 108.7 . . ?
N32 C89 H89B 108.7 . . ?
N32 C89 N31 114.4(6) . . ?
N37 C85 H85A 108.7 7_657 . ?
N37 C85 H85B 108.7 7_657 . ?
N37 C85 N27 114.1(6) 7_657 . ?
H85A C85 H85B 107.6 . . ?
N27 C85 H85A 108.7 . . ?
N27 C85 H85B 108.7 . . ?
O27 C82 N24 126.1(8) . . ?
O27 C82 N25 126.1(7) . . ?
N25 C82 N24 107.6(6) . . ?
N24 C81 H81A 108.9 . . ?
N24 C81 H81B 108.9 . . ?
N23 C81 N24 113.3(5) . . ?
N23 C81 H81A 108.9 . . ?
N23 C81 H81B 108.9 . . ?
H81A C81 H81B 107.7 . . ?
N33 C91 N34 114.1(5) . . ?
N33 C91 H91A 108.7 . . ?
N33 C91 H91B 108.7 . . ?
N34 C91 H91A 108.7 . . ?
N34 C91 H91B 108.7 . . ?
H91A C91 H91B 107.6 . . ?
C97 C98 H98 111.5 . . ?
N26 C98 H98 111.5 . . ?
N26 C98 C97 103.9(6) . . ?
N26 C98 N31 115.4(6) . . ?
N31 C98 H98 111.5 . . ?
N31 C98 C97 102.4(6) . . ?
C98 C97 H97 111.6 . . ?
N30 C97 C98 103.1(5) . . ?
N30 C97 H97 111.6 . . ?
N30 C97 N27 115.6(6) . . ?
N27 C97 C98 102.7(6) . . ?
N27 C97 H97 111.6 . . ?
O33 C86 N28 125.7(7) . . ?
O33 C86 N29 125.6(7) . . ?
N28 C86 N29 108.7(6) . . ?
O29 C94 N36 126.4(7) . . ?
O29 C94 N37 126.5(7) . . ?
N37 C94 N36 107.1(6) . . ?
C25 C24 H24 119.9 . . ?
C23 C24 C25 120.3(6) . . ?
C23 C24 H24 119.9 . . ?
N5 C49 C48 121.1(7) . . ?
N5 C49 H49 119.5 . . ?
C48 C49 H49 119.5 . . ?
C51 C52 H52 118.6 . . ?
N6 C52 H52 118.6 . . ?
N6 C52 C51 122.8(8) . . ?
C52 C51 H51 120.4 . . ?
C52 C51 C50 119.2(8) . . ?
C50 C51 H51 120.4 . . ?
C51 C50 C47 119.7(7) . . ?
C54 C50 C47 122.5(7) . . ?
C54 C50 C51 117.6(7) . . ?
C50 C54 H54 120.5 . . ?
C50 C54 C53 119.0(7) . . ?
C53 C54 H54 120.5 . . ?
C54 C53 H53 118.2 . . ?
N6 C53 C54 123.7(8) . . ?
N6 C53 H53 118.2 . . ?
O10 C1 C2 115.8(6) . . ?
O11 C1 O10 124.1(7) . . ?
O11 C1 C2 120.0(7) . . ?
C7 C2 C1 121.2(6) . . ?
C7 C2 C3 117.6(6) . . ?
C3 C2 C1 121.1(6) . . ?
C2 C7 H7 118.8 . . ?
C2 C7 C6 122.4(6) . . ?
C6 C7 H7 118.8 . . ?
C7 C6 H6 120.2 . . ?
C7 C6 C99 119.7(7) . . ?
C99 C6 H6 120.2 . . ?
C2 C3 H3 119.7 . . ?
C4 C3 C2 120.6(7) . . ?
C4 C3 H3 119.7 . . ?
C3 C4 H4 119.5 . . ?
C3 C4 C99 120.9(6) . . ?
C99 C4 H4 119.5 . . ?
C6 C99 C4 118.7(6) . . ?
C6 C99 C8 120.9(7) . . ?
C4 C99 C8 120.3(7) . . ?
C99 C8 H8A 108.9 . . ?
C99 C8 H8B 108.9 . . ?
H8A C8 H8B 107.7 . . ?
N1 C8 C99 113.4(5) . . ?
N1 C8 H8A 108.9 . . ?
N1 C8 H8B 108.9 . . ?
C12 C13 H13 118.9 . . ?
N1 C13 H13 118.9 . . ?
N1 C13 C12 122.2(7) . . ?
C13 C12 H12 120.2 . . ?
C13 C12 C11 119.6(7) . . ?
C11 C12 H12 120.2 . . ?
C12 C11 C14 119.6(7) . . ?
C10 C11 C12 116.9(7) . . ?
C10 C11 C14 123.5(7) . . ?
C11 C10 H10 119.3 . . ?
C11 C10 C9 121.5(7) . . ?
C9 C10 H10 119.3 . . ?
C10 C9 H9 119.5 . . ?
N1 C9 C10 120.9(7) . . ?
N1 C9 H9 119.5 . . ?
N2 C17 H17 118.1 . . ?
N2 C17 C18 123.8(12) . . ?
C18 C17 H17 118.1 . . ?
C17 C18 H18 120.5 . . ?
C14 C18 C17 119.0(10) . . ?
C14 C18 H18 120.5 . . ?
C18 C14 C11 122.2(7) . . ?
C18 C14 C15 117.3(8) . . ?
C15 C14 C11 120.5(8) . . ?
C14 C15 H15 120.8 . . ?
C16 C15 C14 118.3(11) . . ?
C16 C15 H15 120.8 . . ?
N2 C16 C15 124.8(11) . . ?
N2 C16 H16 117.6 . . ?
C15 C16 H16 117.6 . . ?
N35 C93 N36 114.1(5) . . ?
N35 C93 H93A 108.7 . . ?
N35 C93 H93B 108.7 . . ?
N36 C93 H93A 108.7 . . ?
N36 C93 H93B 108.7 . . ?
H93A C93 H93B 107.6 . . ?
O28 C84 N27 126.3(7) . . ?
O28 C84 N26 126.3(7) . . ?
N27 C84 N26 107.4(7) . . ?
N24 C101 N33 114.5(5) . . ?
N24 C101 H101 111.3 . . ?
N24 C101 C100 105.2(5) . . ?
N33 C101 H101 111.3 . . ?
N33 C101 C100 102.7(5) . . ?
C100 C101 H101 111.3 . . ?
C101 C100 H100 111.8 . . ?
N32 C100 C101 104.0(5) . . ?
N32 C100 H100 111.8 . . ?
N32 C100 N25 115.0(5) . . ?
N25 C100 C101 101.7(6) . . ?
N25 C100 H100 111.8 . . ?
C52 N6 C53 117.6(7) . . ?
N22 C79 H79A 108.9 . . ?
N22 C79 H79B 108.9 . . ?
N22 C79 N28 113.3(5) . 7_657 ?
H79A C79 H79B 107.7 . . ?
N28 C79 H79A 108.9 7_657 . ?
N28 C79 H79B 108.9 7_657 . ?
H87A C87 H87B 107.6 . . ?
N29 C87 H87A 108.6 . . ?
N29 C87 H87B 108.6 . . ?
N29 C87 N30 114.6(6) . . ?
N30 C87 H87A 108.6 . . ?
N30 C87 H87B 108.6 . . ?
O18 C55 N7 123.0(11) . . ?
O18 C55 N8 127.3(10) . . ?
N8 C55 N7 109.6(7) . . ?
C24 C23 C22 120.1(6) . . ?
C24 C23 C26 118.9(6) . . ?
C22 C23 C26 120.7(7) . . ?
H83A C83 H83B 107.6 . . ?
N26 C83 H83A 108.7 . . ?
N26 C83 H83B 108.7 . . ?
N25 C83 H83A 108.7 . . ?
N25 C83 H83B 108.7 . . ?
N25 C83 N26 114.4(6) . . ?
O22 C70 N16 125.4(13) . . ?
O22 C70 N15 126.0(14) . . ?
N15 C70 N16 108.6(9) . . ?
N8 C63 N9 113.3(8) . . ?
N8 C63 H63A 108.9 . . ?
N8 C63 H63B 108.9 . . ?
N9 C63 H63A 108.9 . . ?
N9 C63 H63B 108.9 . . ?
H63A C63 H63B 107.7 . . ?
O21 C58 N13 126.7(13) . . ?
O21 C58 N14 124.8(13) . . ?
N13 C58 N14 108.5(9) . . ?
O20 C60 N11 127.1(13) . . ?
O20 C60 N12 124.8(12) . . ?
N11 C60 N12 108.1(10) . . ?
N21 C78 N7 114.7(9) . . ?
N21 C78 H78 112.1 . . ?
N21 C78 C77 102.4(9) . . ?
N7 C78 H78 112.1 . . ?
N7 C78 C77 102.7(8) . . ?
C77 C78 H78 112.1 . . ?
N21 C64 N38 106.8(10) . . ?
O25 C64 N21 128.9(14) . . ?
O25 C64 N38 124.3(14) . . ?
O19 C62 N9 126.5(12) . . ?
O19 C62 N10 126.6(10) . . ?
N10 C62 N9 106.8(9) . . ?
N14 C71 N15 114.0(9) . . ?
N14 C71 H71 112.0 . . ?
N14 C71 C72 102.7(9) . . ?
N15 C71 H71 112.0 . . ?
N15 C71 C72 103.6(10) . . ?
C72 C71 H71 112.0 . . ?
N12 C59 N13 114.1(8) . . ?
N12 C59 H59A 108.7 . . ?
N12 C59 H59B 108.7 . . ?
N13 C59 H59A 108.7 . . ?
N13 C59 H59B 108.7 . . ?
H59A C59 H59B 107.6 . . ?
N20 C76 N9 115.2(10) . . ?
N20 C76 H76 111.8 . . ?
N20 C76 C75 103.5(10) . . ?
N9 C76 H76 111.8 . . ?
N9 C76 C75 102.0(9) . . ?
C75 C76 H76 111.8 . . ?
N8 C77 C78 102.8(9) . . ?
N8 C77 H77 112.3 . . ?
N38 C77 N8 112.2(8) . . ?
N38 C77 C78 104.1(10) . . ?
N38 C77 H77 112.3 . . ?
C78 C77 H77 112.3 . . ?
O23 C68 N18 127.4(15) . . ?
O23 C68 N17 126.3(17) . . ?
N17 C68 N18 106.3(11) . . ?
N7 C56 H56A 108.5 . . ?
N7 C56 H56B 108.5 . . ?
N15 C56 N7 115.1(8) 5_656 . ?
N15 C56 H56A 108.5 5_656 . ?
N15 C56 H56B 108.5 5_656 . ?
H56A C56 H56B 107.5 . . ?
N16 C72 C71 104.7(10) . . ?
N16 C72 H72 111.1 . . ?
N13 C72 N16 114.1(9) . . ?
N13 C72 C71 104.4(11) . . ?
N13 C72 H72 111.1 . . ?
C71 C72 H72 111.1 . . ?
O24 C66 N20 126.9(11) . . ?
O24 C66 N19 126.4(12) . . ?
N20 C66 N19 106.7(11) . . ?
N21 C57 H57A 108.9 5_656 . ?
N21 C57 H57B 108.9 5_656 . ?
N14 C57 N21 113.1(7) . 5_656 ?
N14 C57 H57A 108.9 . . ?
N14 C57 H57B 108.9 . . ?
H57A C57 H57B 107.8 . . ?
N17 C69 N16 116.7(10) . . ?
N17 C69 H69A 108.1 . . ?
N17 C69 H69B 108.1 . . ?
N16 C69 H69A 108.1 . . ?
N16 C69 H69B 108.1 . . ?
H69A C69 H69B 107.3 . . ?
N38 C65 H65A 108.7 . . ?
N38 C65 H65B 108.7 . . ?
N20 C65 N38 114.1(9) . . ?
N20 C65 H65A 108.7 . . ?
N20 C65 H65B 108.7 . . ?
H65A C65 H65B 107.6 . . ?
N10 C61 N11 115.0(9) . . ?
N10 C61 H61A 108.5 . . ?
N10 C61 H61B 108.5 . . ?
N11 C61 H61A 108.5 . . ?
N11 C61 H61B 108.5 . . ?
H61A C61 H61B 107.5 . . ?
N10 C75 N19 115.8(11) . . ?
N10 C75 C76 104.4(10) . . ?
N10 C75 H75 111.4 . . ?
N19 C75 C76 101.9(9) . . ?
N19 C75 H75 111.4 . . ?
C76 C75 H75 111.4 . . ?
N18 C74 H74 111.0 . . ?
N18 C74 C73 104.3(12) . . ?
N11 C74 N18 115.4(9) . . ?
N11 C74 H74 111.0 . . ?
N11 C74 C73 103.6(10) . . ?
C73 C74 H74 111.0 . . ?
N12 C73 N17 114.7(11) . . ?
N12 C73 C74 104.1(11) . . ?
N12 C73 H73 111.8 . . ?
N17 C73 C74 102.0(10) . . ?
N17 C73 H73 111.8 . . ?
C74 C73 H73 111.8 . . ?
N19 C67 H67A 108.5 . . ?
N19 C67 H67B 108.5 . . ?
N18 C67 N19 114.9(10) . . ?
N18 C67 H67A 108.5 . . ?
N18 C67 H67B 108.5 . . ?
H67A C67 H67B 107.5 . . ?
C23 C22 H22 120.1 . . ?
C23 C22 C21 119.8(6) . . ?
C21 C22 H22 120.1 . . ?
C20 C21 C22 120.0(6) . . ?
C20 C21 H21 120.0 . . ?
C22 C21 H21 120.0 . . ?
N3 C26 C23 113.4(5) . . ?
N3 C26 H26A 108.9 . . ?
N3 C26 H26B 108.9 . . ?
C23 C26 H26A 108.9 . . ?
C23 C26 H26B 108.9 . . ?
H26A C26 H26B 107.7 . . ?
N3 C31 H31 119.3 . . ?
N3 C31 C30 121.5(6) . . ?
C30 C31 H31 119.3 . . ?
C31 C30 H30 120.0 . . ?
C31 C30 C29 120.0(6) . . ?
C29 C30 H30 120.0 . . ?
C30 C29 C28 117.6(6) . . ?
C30 C29 C32 122.2(6) . . ?
C28 C29 C32 120.1(6) . . ?
C29 C28 H28 120.0 . . ?
C27 C28 C29 120.0(6) . . ?
C27 C28 H28 120.0 . . ?
N3 C27 C28 120.8(6) . . ?
N3 C27 H27 119.6 . . ?
C28 C27 H27 119.6 . . ?
N4 C35 H35 117.4 . . ?
N4 C35 C36 125.2(9) . . ?
C36 C35 H35 117.4 . . ?
C35 C36 H36 120.8 . . ?
C32 C36 C35 118.4(9) . . ?
C32 C36 H36 120.8 . . ?
C36 C32 C29 120.0(7) . . ?
C33 C32 C29 122.0(7) . . ?
C33 C32 C36 117.8(7) . . ?
C32 C33 H33 120.8 . . ?
C32 C33 C34 118.4(9) . . ?
C34 C33 H33 120.8 . . ?
N4 C34 C33 125.3(10) . . ?
N4 C34 H34 117.4 . . ?
C33 C34 H34 117.4 . . ?
O15 C37 U2 59.7(3) . . ?
O15 C37 O14 120.6(6) . . ?
O15 C37 C38 118.3(6) . . ?
O14 C37 U2 61.0(3) . . ?
O14 C37 C38 121.1(5) . . ?
C38 C37 U2 176.4(5) . . ?
C43 C38 C37 120.4(6) . . ?
C43 C38 C39 119.5(6) . . ?
C39 C38 C37 120.0(6) . . ?
C38 C39 H39 120.4 . . ?
C40 C39 C38 119.3(7) . . ?
C40 C39 H39 120.4 . . ?
C41 C40 C39 120.7(7) . . ?
C41 C40 H40 119.7 . . ?
C39 C40 H40 119.7 . . ?
C13 N1 C8 121.4(6) . . ?
C9 N1 C8 119.5(6) . . ?
C9 N1 C13 119.0(6) . . ?
C86 N28 C95 111.9(5) . 7_657 ?
C86 N28 C79 121.0(5) . 7_657 ?
C79 N28 C95 121.3(5) 7_657 7_657 ?
C86 N29 C96 111.5(5) . . ?
C86 N29 C87 121.4(6) . . ?
C87 N29 C96 121.7(6) . . ?
C88 N30 C97 112.9(6) . . ?
C88 N30 C87 122.6(6) . . ?
C87 N30 C97 123.7(6) . . ?
C97 N27 C85 124.2(6) . . ?
C84 N27 C85 121.0(6) . . ?
C84 N27 C97 112.9(6) . . ?
C98 N26 C83 123.3(7) . . ?
C84 N26 C98 112.8(6) . . ?
C84 N26 C83 120.8(7) . . ?
C88 N31 C89 122.4(6) . . ?
C88 N31 C98 113.4(6) . . ?
C98 N31 C89 123.2(6) . . ?
C90 N32 C89 122.4(6) . . ?
C90 N32 C100 113.0(5) . . ?
C89 N32 C100 123.8(6) . . ?
C82 N25 C100 113.6(6) . . ?
C82 N25 C83 121.3(7) . . ?
C83 N25 C100 122.4(7) . . ?

loop_
_geom_bond_atom_site_label_1
_geom_bond_atom_site_label_2
_geom_bond_distance
_geom_bond_site_symmetry_2
_geom_bond_publ_flag
U1 U3 3.7075(9) . ?
U1 O7 2.260(4) . ?
U1 O8 2.341(4) . ?
U1 O2 1.771(5) . ?
U1 O1 1.773(4) . ?
U1 O10 2.373(4) . ?
U1 O12 2.463(4) . ?
U1 O16 2.518(4) . ?
U2 U3 3.7116(7) . ?
U2 O9 2.300(5) . ?
U2 O7 2.232(4) . ?
U2 O13 2.357(4) . ?
U2 O4 1.770(5) . ?
U2 O3 1.759(5) . ?
U2 O15 2.494(5) . ?
U2 O14 2.523(4) . ?
U2 C37 2.881(6) . ?
U3 O18 2.490(5) . ?
U3 O6 1.800(7) . ?
U3 O17 2.797(8) . ?
U3 O9 2.339(5) . ?
U3 O7 2.285(4) . ?
U3 O8 2.299(5) . ?
U3 O5 1.793(7) . ?
O22 C70 1.222(11) . ?
O18 C55 1.254(9) . ?
O19 C62 1.202(10) . ?
O20 C60 1.218(12) . ?
O21 C58 1.227(11) . ?
O32 C88 1.219(8) . ?
O31 C90 1.222(8) . ?
O30 C92 1.221(7) . ?
O29 C94 1.214(8) . ?
O33 C86 1.215(8) . ?
O28 C84 1.218(9) . ?
O27 C82 1.206(8) . ?
O26 C80 1.227(8) . ?
O17 H17A 0.8502 . ?
O17 H17B 0.8499 . ?
O10 C1 1.281(8) . ?
O11 C1 1.232(8) . ?
O12 C19 1.238(6) . ?
O13 C19 1.290(7) . ?
O15 C37 1.260(7) . ?
O14 C37 1.261(7) . ?
O16 H16A 0.8565 . ?
O16 H16B 0.8567 . ?
O23 C68 1.223(13) . ?
N5 C44 1.498(9) . ?
N5 C45 1.332(9) . ?
N5 C49 1.339(10) . ?
N24 C82 1.379(9) . ?
N24 C81 1.452(9) . ?
N24 C101 1.445(8) . ?
N33 C90 1.374(8) . ?
N33 C91 1.439(8) . ?
N33 C101 1.458(8) . ?
N34 C102 1.458(8) . ?
N34 C92 1.354(8) . ?
N34 C91 1.443(8) . ?
N23 C102 1.446(8) . ?
N23 C80 1.368(8) . ?
N23 C81 1.442(8) . ?
N22 C103 1.447(8) . ?
N22 C80 1.354(8) . ?
N22 C79 1.441(8) . ?
N35 C103 1.459(8) . ?
N35 C92 1.380(8) . ?
N35 C93 1.442(8) . ?
N36 C95 1.439(8) . ?
N36 C94 1.373(8) . ?
N36 C93 1.452(8) . ?
N37 C96 1.455(8) 7_657 ?
N37 C85 1.436(8) 7_657 ?
N37 C94 1.358(9) . ?
N21 C78 1.428(12) . ?
N21 C64 1.365(15) . ?
N21 C57 1.445(16) 5_656 ?
N7 C55 1.344(12) . ?
N7 C78 1.441(11) . ?
N7 C56 1.439(15) . ?
N8 C55 1.331(13) . ?
N8 C63 1.444(14) . ?
N8 C77 1.470(10) . ?
C103 H103 0.9800 . ?
C103 C102 1.529(9) . ?
N4 C35 1.303(13) . ?
N4 C34 1.306(13) . ?
N3 C26 1.479(8) . ?
N3 C31 1.348(9) . ?
N3 C27 1.343(8) . ?
N2 C17 1.310(15) . ?
N2 C16 1.314(15) . ?
C102 H102 0.9800 . ?
O24 C66 1.234(13) . ?
O25 C64 1.188(12) . ?
C90 N32 1.371(8) . ?
C88 N30 1.361(9) . ?
C88 N31 1.355(9) . ?
C96 H96 0.9800 . ?
C96 C95 1.536(9) 7_657 ?
C96 N29 1.454(8) . ?
C25 H25 0.9300 . ?
C25 C20 1.383(8) . ?
C25 C24 1.388(8) . ?
C41 C42 1.371(10) . ?
C41 C44 1.509(9) . ?
C41 C40 1.365(11) . ?
C42 H42 0.9300 . ?
C42 C43 1.374(9) . ?
C43 H43 0.9300 . ?
C43 C38 1.373(9) . ?
C44 H44A 0.9700 . ?
C44 H44B 0.9700 . ?
N38 C64 1.371(16) . ?
N38 C77 1.438(12) . ?
N38 C65 1.453(16) . ?
N20 C76 1.441(13) . ?
N20 C66 1.341(14) . ?
N20 C65 1.422(14) . ?
N9 C63 1.450(14) . ?
N9 C62 1.380(11) . ?
N9 C76 1.459(12) . ?
N10 C62 1.359(13) . ?
N10 C61 1.436(14) . ?
N10 C75 1.442(12) . ?
N19 C66 1.367(13) . ?
N19 C75 1.454(15) . ?
N19 C67 1.467(17) . ?
N18 C68 1.383(18) . ?
N18 C74 1.451(13) . ?
N18 C67 1.415(17) . ?
N11 C60 1.360(14) . ?
N11 C61 1.438(15) . ?
N11 C74 1.435(14) . ?
N12 C60 1.378(14) . ?
N12 C59 1.426(15) . ?
N12 C73 1.401(14) . ?
N17 C68 1.365(16) . ?
N17 C69 1.438(18) . ?
N17 C73 1.459(14) . ?
N16 C70 1.378(16) . ?
N16 C72 1.478(12) . ?
N16 C69 1.457(17) . ?
N13 C58 1.332(15) . ?
N13 C59 1.470(15) . ?
N13 C72 1.434(13) . ?
N14 C58 1.371(14) . ?
N14 C71 1.436(12) . ?
N14 C57 1.417(15) . ?
N15 C70 1.373(15) . ?
N15 C71 1.450(11) . ?
N15 C56 1.436(15) 5_656 ?
C19 C20 1.471(8) . ?
C20 C21 1.386(8) . ?
C95 H95 0.9800 . ?
C95 N28 1.446(8) 7_657 ?
C45 H45 0.9300 . ?
C45 C46 1.352(10) . ?
C46 H46 0.9300 . ?
C46 C47 1.379(10) . ?
C47 C48 1.409(10) . ?
C47 C50 1.476(10) . ?
C48 H48 0.9300 . ?
C48 C49 1.365(11) . ?
C89 H89A 0.9700 . ?
C89 H89B 0.9700 . ?
C89 N31 1.461(9) . ?
C89 N32 1.435(9) . ?
C85 H85A 0.9700 . ?
C85 H85B 0.9700 . ?
C85 N27 1.454(9) . ?
C82 N25 1.366(10) . ?
C81 H81A 0.9700 . ?
C81 H81B 0.9700 . ?
C91 H91A 0.9700 . ?
C91 H91B 0.9700 . ?
C98 H98 0.9800 . ?
C98 C97 1.555(10) . ?
C98 N26 1.431(10) . ?
C98 N31 1.447(9) . ?
C97 H97 0.9800 . ?
C97 N30 1.444(8) . ?
C97 N27 1.450(9) . ?
C86 N28 1.364(8) . ?
C86 N29 1.379(9) . ?
C24 H24 0.9300 . ?
C24 C23 1.375(9) . ?
C49 H49 0.9300 . ?
C52 H52 0.9300 . ?
C52 C51 1.376(11) . ?
C52 N6 1.318(10) . ?
C51 H51 0.9300 . ?
C51 C50 1.385(10) . ?
C50 C54 1.366(10) . ?
C54 H54 0.9300 . ?
C54 C53 1.375(11) . ?
C53 H53 0.9300 . ?
C53 N6 1.318(11) . ?
C1 C2 1.494(9) . ?
C2 C7 1.360(9) . ?
C2 C3 1.409(9) . ?
C7 H7 0.9300 . ?
C7 C6 1.382(9) . ?
C6 H6 0.9300 . ?
C6 C99 1.383(10) . ?
C3 H3 0.9300 . ?
C3 C4 1.365(9) . ?
C4 H4 0.9300 . ?
C4 C99 1.387(10) . ?
C99 C8 1.516(9) . ?
C8 H8A 0.9700 . ?
C8 H8B 0.9700 . ?
C8 N1 1.495(8) . ?
C13 H13 0.9300 . ?
C13 C12 1.359(9) . ?
C13 N1 1.338(9) . ?
C12 H12 0.9300 . ?
C12 C11 1.398(9) . ?
C11 C10 1.363(11) . ?
C11 C14 1.493(10) . ?
C10 H10 0.9300 . ?
C10 C9 1.364(11) . ?
C9 H9 0.9300 . ?
C9 N1 1.337(9) . ?
C17 H17 0.9300 . ?
C17 C18 1.401(12) . ?
C18 H18 0.9300 . ?
C18 C14 1.367(12) . ?
C14 C15 1.401(11) . ?
C15 H15 0.9300 . ?
C15 C16 1.376(14) . ?
C16 H16 0.9300 . ?
C93 H93A 0.9700 . ?
C93 H93B 0.9700 . ?
C84 N27 1.376(9) . ?
C84 N26 1.380(9) . ?
C101 H101 0.9800 . ?
C101 C100 1.535(9) . ?
C100 H100 0.9800 . ?
C100 N32 1.440(9) . ?
C100 N25 1.461(9) . ?
C79 H79A 0.9700 . ?
C79 H79B 0.9700 . ?
C79 N28 1.445(8) 7_657 ?
C87 H87A 0.9700 . ?
C87 H87B 0.9700 . ?
C87 N29 1.440(8) . ?
C87 N30 1.440(9) . ?
C23 C22 1.382(9) . ?
C23 C26 1.524(8) . ?
C83 H83A 0.9700 . ?
C83 H83B 0.9700 . ?
C83 N26 1.431(9) . ?
C83 N25 1.429(9) . ?
C63 H63A 0.9700 . ?
C63 H63B 0.9700 . ?
C78 H78 0.9800 . ?
C78 C77 1.532(16) . ?
C71 H71 0.9800 . ?
C71 C72 1.511(17) . ?
C59 H59A 0.9700 . ?
C59 H59B 0.9700 . ?
C76 H76 0.9800 . ?
C76 C75 1.536(17) . ?
C77 H77 0.9800 . ?
C56 H56A 0.9700 . ?
C56 H56B 0.9700 . ?
C72 H72 0.9800 . ?
C57 H57A 0.9700 . ?
C57 H57B 0.9700 . ?
C69 H69A 0.9700 . ?
C69 H69B 0.9700 . ?
C65 H65A 0.9700 . ?
C65 H65B 0.9700 . ?
C61 H61A 0.9700 . ?
C61 H61B 0.9700 . ?
C75 H75 0.9800 . ?
C74 H74 0.9800 . ?
C74 C73 1.536(19) . ?
C73 H73 0.9800 . ?
C67 H67A 0.9700 . ?
C67 H67B 0.9700 . ?
C22 H22 0.9300 . ?
C22 C21 1.395(9) . ?
C21 H21 0.9300 . ?
C26 H26A 0.9700 . ?
C26 H26B 0.9700 . ?
C31 H31 0.9300 . ?
C31 C30 1.350(10) . ?
C30 H30 0.9300 . ?
C30 C29 1.388(9) . ?
C29 C28 1.400(9) . ?
C29 C32 1.494(9) . ?
C28 H28 0.9300 . ?
C28 C27 1.360(9) . ?
C27 H27 0.9300 . ?
C35 H35 0.9300 . ?
C35 C36 1.399(12) . ?
C36 H36 0.9300 . ?
C36 C32 1.371(10) . ?
C32 C33 1.353(11) . ?
C33 H33 0.9300 . ?
C33 C34 1.407(12) . ?
C34 H34 0.9300 . ?
C37 C38 1.495(9) . ?
C38 C39 1.393(9) . ?
C39 H39 0.9300 . ?
C39 C40 1.391(11) . ?
C40 H40 0.9300 . ?

loop_
_geom_torsion_atom_site_label_1
_geom_torsion_atom_site_label_2
_geom_torsion_atom_site_label_3
_geom_torsion_atom_site_label_4
_geom_torsion
_geom_torsion_site_symmetry_1
_geom_torsion_site_symmetry_2
_geom_torsion_site_symmetry_3
_geom_torsion_site_symmetry_4
_geom_torsion_publ_flag
U1 O10 C1 O11 1.1(12) . . . . ?
U1 O10 C1 C2 -176.6(4) . . . . ?
U1 O12 C19 O13 31.9(10) . . . . ?
U1 O12 C19 C20 -152.2(4) . . . . ?
U2 O13 C19 O12 31.0(8) . . . . ?
U2 O13 C19 C20 -145.1(4) . . . . ?
U2 O15 C37 O14 -2.3(6) . . . . ?
U2 O15 C37 C38 176.6(5) . . . . ?
U2 O14 C37 O15 2.3(6) . . . . ?
U2 O14 C37 C38 -176.6(5) . . . . ?
U3 O18 C55 N7 94.3(9) . . . . ?
U3 O18 C55 N8 -88.6(10) . . . . ?
O32 C88 N30 C97 175.5(7) . . . . ?
O32 C88 N30 C87 5.5(11) . . . . ?
O32 C88 N31 C89 -9.3(12) . . . . ?
O32 C88 N31 C98 -178.5(7) . . . . ?
O31 C90 N32 C89 7.8(10) . . . . ?
O31 C90 N32 C100 177.5(6) . . . . ?
O33 C86 N28 C95 175.7(7) . . . 7_657 ?
O33 C86 N28 C79 22.2(10) . . . 7_657 ?
O33 C86 N29 C96 -173.3(7) . . . . ?
O33 C86 N29 C87 -18.9(11) . . . . ?
O28 C84 N27 C85 -12.3(12) . . . . ?
O28 C84 N27 C97 -177.3(7) . . . . ?
O28 C84 N26 C98 174.4(8) . . . . ?
O28 C84 N26 C83 13.7(13) . . . . ?
O27 C82 N25 C100 -175.5(7) . . . . ?
O27 C82 N25 C83 -13.4(11) . . . . ?
O10 C1 C2 C7 -1.9(10) . . . . ?
O10 C1 C2 C3 175.1(6) . . . . ?
O11 C1 C2 C7 -179.7(8) . . . . ?
O11 C1 C2 C3 -2.7(12) . . . . ?
O12 C19 C20 C25 -158.0(6) . . . . ?
O12 C19 C20 C21 29.9(9) . . . . ?
O13 C19 C20 C25 18.2(8) . . . . ?
O13 C19 C20 C21 -153.9(6) . . . . ?
O15 C37 C38 C43 -175.0(6) . . . . ?
O15 C37 C38 C39 2.4(9) . . . . ?
O14 C37 C38 C43 3.9(9) . . . . ?
O14 C37 C38 C39 -178.8(7) . . . . ?
N5 C45 C46 C47 0.2(11) . . . . ?
N24 C82 N25 C100 0.4(8) . . . . ?
N24 C82 N25 C83 162.5(6) . . . . ?
N24 C101 C100 N32 125.6(5) . . . . ?
N24 C101 C100 N25 5.8(6) . . . . ?
N33 C90 N32 C89 -171.9(5) . . . . ?
N33 C90 N32 C100 -2.2(7) . . . . ?
N33 C101 C100 N32 5.5(6) . . . . ?
N33 C101 C100 N25 -114.3(5) . . . . ?
N22 C103 C102 N34 120.2(5) . . . . ?
N22 C103 C102 N23 -0.2(6) . . . . ?
N35 C103 C102 N34 0.0(6) . . . . ?
N35 C103 C102 N23 -120.3(5) . . . . ?
N37 C96 N29 C86 -116.3(6) 7_657 . . . ?
N37 C96 N29 C87 89.4(7) 7_657 . . . ?
N37 C85 N27 C97 -87.6(9) 7_657 . . . ?
N37 C85 N27 C84 109.2(8) 7_657 . . . ?
N21 C78 C77 N8 110.1(7) . . . . ?
N21 C78 C77 N38 -7.1(9) . . . . ?
N7 C78 C77 N8 -9.1(9) . . . . ?
N7 C78 C77 N38 -126.3(7) . . . . ?
C103 N22 C80 O26 173.1(6) . . . . ?
C103 N22 C80 N23 -4.7(7) . . . . ?
C103 N22 C79 N28 76.6(8) . . . 7_657 ?
C103 N35 C92 O30 -175.3(6) . . . . ?
C103 N35 C92 N34 2.8(7) . . . . ?
C103 N35 C93 N36 -84.3(7) . . . . ?
N4 C35 C36 C32 0.4(16) . . . . ?
N3 C31 C30 C29 1.4(12) . . . . ?
N2 C17 C18 C14 0.6(15) . . . . ?
C102 N34 C92 O30 175.3(6) . . . . ?
C102 N34 C92 N35 -2.8(7) . . . . ?
C102 N34 C91 N33 84.0(8) . . . . ?
C102 N23 C80 O26 -173.2(6) . . . . ?
C102 N23 C80 N22 4.5(7) . . . . ?
C102 N23 C81 N24 -81.3(8) . . . . ?
C90 N33 C91 N34 120.2(6) . . . . ?
C90 N33 C101 N24 -120.8(6) . . . . ?
C90 N33 C101 C100 -7.3(6) . . . . ?
C96 N37 C94 O29 -177.9(7) 7_657 . . . ?
C96 N37 C94 N36 3.0(8) 7_657 . . . ?
C25 C20 C21 C22 -0.3(10) . . . . ?
C25 C24 C23 C22 1.0(10) . . . . ?
C25 C24 C23 C26 174.5(6) . . . . ?
C41 C42 C43 C38 -0.6(12) . . . . ?
C42 C41 C44 N5 -104.6(8) . . . . ?
C42 C41 C40 C39 2.0(14) . . . . ?
C42 C43 C38 C37 179.7(7) . . . . ?
C42 C43 C38 C39 2.3(11) . . . . ?
C43 C38 C39 C40 -1.8(12) . . . . ?
C44 N5 C45 C46 171.7(7) . . . . ?
C44 N5 C49 C48 -172.6(6) . . . . ?
C44 C41 C42 C43 176.0(7) . . . . ?
C44 C41 C40 C39 -175.5(8) . . . . ?
N20 C76 C75 N10 122.4(9) . . . . ?
N20 C76 C75 N19 1.5(11) . . . . ?
N9 C76 C75 N10 2.5(11) . . . . ?
N9 C76 C75 N19 -118.4(9) . . . . ?
N18 C74 C73 N12 120.6(9) . . . . ?
N18 C74 C73 N17 1.0(11) . . . . ?
N11 C74 C73 N12 -0.6(10) . . . . ?
N11 C74 C73 N17 -120.2(9) . . . . ?
N14 C71 C72 N16 111.9(8) . . . . ?
N14 C71 C72 N13 -8.3(9) . . . . ?
N15 C71 C72 N16 -7.0(10) . . . . ?
N15 C71 C72 N13 -127.2(7) . . . . ?
C19 C20 C21 C22 172.0(6) . . . . ?
C20 C25 C24 C23 0.7(9) . . . . ?
C95 N36 C94 O29 175.7(7) . . . . ?
C95 N36 C94 N37 -5.1(8) . . . . ?
C95 N36 C93 N35 76.5(8) . . . . ?
C95 C96 N29 C86 -5.8(7) 7_657 . . . ?
C95 C96 N29 C87 -160.2(5) 7_657 . . . ?
C45 N5 C44 C41 -90.9(8) . . . . ?
C45 N5 C49 C48 1.5(10) . . . . ?
C45 C46 C47 C48 2.5(10) . . . . ?
C45 C46 C47 C50 180.0(7) . . . . ?
C46 C47 C48 C49 -3.2(10) . . . . ?
C46 C47 C50 C51 48.2(10) . . . . ?
C46 C47 C50 C54 -127.0(8) . . . . ?
C47 C48 C49 N5 1.3(11) . . . . ?
C47 C50 C54 C53 173.1(8) . . . . ?
C48 C47 C50 C51 -134.5(8) . . . . ?
C48 C47 C50 C54 50.3(10) . . . . ?
C92 N34 C102 N23 114.3(6) . . . . ?
C92 N34 C102 C103 1.7(7) . . . . ?
C92 N34 C91 N33 -111.6(7) . . . . ?
C92 N35 C103 N22 -113.7(6) . . . . ?
C92 N35 C103 C102 -1.7(7) . . . . ?
C92 N35 C93 N36 119.3(6) . . . . ?
C80 N23 C102 N34 -115.0(6) . . . . ?
C80 N23 C102 C103 -2.6(7) . . . . ?
C80 N23 C81 N24 115.6(7) . . . . ?
C80 N22 C103 N35 115.2(6) . . . . ?
C80 N22 C103 C102 2.9(7) . . . . ?
C80 N22 C79 N28 -119.5(6) . . . 7_657 ?
C85 N37 C94 O29 -8.2(12) 7_657 . . . ?
C85 N37 C94 N36 172.7(6) 7_657 . . . ?
C82 N24 C81 N23 -107.0(7) . . . . ?
C82 N24 C101 N33 105.8(6) . . . . ?
C82 N24 C101 C100 -6.2(7) . . . . ?
C81 N24 C82 O27 7.5(11) . . . . ?
C81 N24 C82 N25 -168.3(6) . . . . ?
C81 N24 C101 N33 -82.3(7) . . . . ?
C81 N24 C101 C100 165.7(6) . . . . ?
C81 N23 C102 N34 80.5(8) . . . . ?
C81 N23 C102 C103 -167.1(6) . . . . ?
C81 N23 C80 O26 -8.1(11) . . . . ?
C81 N23 C80 N22 169.7(6) . . . . ?
C91 N33 C90 O31 -15.9(10) . . . . ?
C91 N33 C90 N32 163.8(5) . . . . ?
C91 N33 C101 N24 81.8(7) . . . . ?
C91 N33 C101 C100 -164.7(5) . . . . ?
C91 N34 C102 N23 -80.2(7) . . . . ?
C91 N34 C102 C103 167.2(5) . . . . ?
C91 N34 C92 O30 9.3(10) . . . . ?
C91 N34 C92 N35 -168.8(5) . . . . ?
C98 C97 N30 C88 4.4(8) . . . . ?
C98 C97 N30 C87 174.2(6) . . . . ?
C98 C97 N27 C85 -163.3(6) . . . . ?
C98 C97 N27 C84 1.1(7) . . . . ?
C97 C98 N26 C84 5.8(8) . . . . ?
C97 C98 N26 C83 165.9(6) . . . . ?
C97 C98 N31 C88 2.7(8) . . . . ?
C97 C98 N31 C89 -166.4(6) . . . . ?
C94 N36 C95 C96 5.1(7) . . . 7_657 ?
C94 N36 C95 N28 118.0(6) . . . 7_657 ?
C94 N36 C93 N35 -127.2(7) . . . . ?
C24 C25 C20 C19 -173.1(6) . . . . ?
C24 C25 C20 C21 -1.0(9) . . . . ?
C24 C23 C22 C21 -2.2(10) . . . . ?
C24 C23 C26 N3 84.8(8) . . . . ?
C49 N5 C44 C41 83.1(9) . . . . ?
C49 N5 C45 C46 -2.3(11) . . . . ?
C52 C51 C50 C47 -175.5(7) . . . . ?
C52 C51 C50 C54 -0.1(12) . . . . ?
C51 C52 N6 C53 -1.1(13) . . . . ?
C51 C50 C54 C53 -2.2(12) . . . . ?
C50 C47 C48 C49 179.4(6) . . . . ?
C50 C54 C53 N6 3.2(14) . . . . ?
C54 C53 N6 C52 -1.5(14) . . . . ?
C1 C2 C7 C6 177.2(7) . . . . ?
C1 C2 C3 C4 -177.4(7) . . . . ?
C2 C7 C6 C99 0.3(11) . . . . ?
C2 C3 C4 C99 0.0(11) . . . . ?
C7 C2 C3 C4 -0.3(11) . . . . ?
C7 C6 C99 C4 -0.5(10) . . . . ?
C7 C6 C99 C8 -177.8(6) . . . . ?
C6 C99 C8 N1 -83.1(9) . . . . ?
C3 C2 C7 C6 0.1(11) . . . . ?
C3 C4 C99 C6 0.4(10) . . . . ?
C3 C4 C99 C8 177.7(6) . . . . ?
C4 C99 C8 N1 99.6(8) . . . . ?
C99 C8 N1 C13 55.8(10) . . . . ?
C99 C8 N1 C9 -128.9(8) . . . . ?
C13 C12 C11 C10 2.0(10) . . . . ?
C13 C12 C11 C14 -175.3(6) . . . . ?
C12 C13 N1 C8 174.3(7) . . . . ?
C12 C13 N1 C9 -1.1(11) . . . . ?
C12 C11 C10 C9 -2.6(12) . . . . ?
C12 C11 C14 C18 -22.1(10) . . . . ?
C12 C11 C14 C15 156.3(7) . . . . ?
C11 C10 C9 N1 1.3(13) . . . . ?
C11 C14 C15 C16 -175.7(7) . . . . ?
C10 C11 C14 C18 160.8(8) . . . . ?
C10 C11 C14 C15 -20.8(11) . . . . ?
C10 C9 N1 C8 -174.9(8) . . . . ?
C10 C9 N1 C13 0.6(12) . . . . ?
C17 N2 C16 C15 -1.5(17) . . . . ?
C17 C18 C14 C11 175.7(7) . . . . ?
C17 C18 C14 C15 -2.7(12) . . . . ?
C18 C14 C15 C16 2.8(12) . . . . ?
C14 C11 C10 C9 174.6(7) . . . . ?
C14 C15 C16 N2 -0.7(15) . . . . ?
C16 N2 C17 C18 1.6(16) . . . . ?
C93 N35 C103 N22 88.1(7) . . . . ?
C93 N35 C103 C102 -160.0(5) . . . . ?
C93 N35 C92 O30 -16.2(10) . . . . ?
C93 N35 C92 N34 161.8(5) . . . . ?
C93 N36 C95 C96 163.5(5) . . . 7_657 ?
C93 N36 C95 N28 -83.6(7) . . . 7_657 ?
C93 N36 C94 O29 17.6(11) . . . . ?
C93 N36 C94 N37 -163.3(6) . . . . ?
C101 N24 C82 O27 179.7(7) . . . . ?
C101 N24 C82 N25 3.8(7) . . . . ?
C101 N24 C81 N23 82.0(8) . . . . ?
C101 N33 C90 O31 -173.5(6) . . . . ?
C101 N33 C90 N32 6.2(7) . . . . ?
C101 N33 C91 N34 -84.3(7) . . . . ?
C101 C100 N32 C90 -2.3(7) . . . . ?
C101 C100 N32 C89 167.3(5) . . . . ?
C101 C100 N25 C82 -4.0(7) . . . . ?
C101 C100 N25 C83 -165.9(6) . . . . ?
N6 C52 C51 C50 1.9(14) . . . . ?
C79 N22 C103 N35 -79.4(7) . . . . ?
C79 N22 C103 C102 168.3(5) . . . . ?
C79 N22 C80 O26 7.6(10) . . . . ?
C79 N22 C80 N23 -170.2(6) . . . . ?
C55 N7 C78 N21 -107.2(12) . . . . ?
C55 N7 C78 C77 3.0(10) . . . . ?
C55 N7 C56 N15 111.5(10) . . . 5_656 ?
C55 N8 C63 N9 -125.7(9) . . . . ?
C55 N8 C77 N38 124.4(11) . . . . ?
C55 N8 C77 C78 13.1(10) . . . . ?
C23 C22 C21 C20 1.9(11) . . . . ?
C70 N16 C72 N13 123.1(13) . . . . ?
C70 N16 C72 C71 9.5(11) . . . . ?
C70 N16 C69 N17 -130.9(11) . . . . ?
C70 N15 C71 N14 -108.3(12) . . . . ?
C70 N15 C71 C72 2.5(11) . . . . ?
C63 N8 C55 O18 14.8(13) . . . . ?
C63 N8 C55 N7 -167.7(8) . . . . ?
C63 N8 C77 N38 -80.5(13) . . . . ?
C63 N8 C77 C78 168.2(9) . . . . ?
C63 N9 C62 O19 -12.2(14) . . . . ?
C63 N9 C62 N10 165.3(9) . . . . ?
C63 N9 C76 N20 84.8(13) . . . . ?
C63 N9 C76 C75 -163.8(9) . . . . ?
C58 N13 C59 N12 118.9(10) . . . . ?
C58 N13 C72 N16 -112.1(13) . . . . ?
C58 N13 C72 C71 1.6(10) . . . . ?
C58 N14 C71 N15 124.0(11) . . . . ?
C58 N14 C71 C72 12.6(10) . . . . ?
C58 N14 C57 N21 -130.9(9) . . . 5_656 ?
C60 N11 C61 N10 109.3(11) . . . . ?
C60 N11 C74 N18 -115.1(13) . . . . ?
C60 N11 C74 C73 -1.8(10) . . . . ?
C60 N12 C59 N13 -121.0(10) . . . . ?
C60 N12 C73 N17 113.4(13) . . . . ?
C60 N12 C73 C74 2.8(11) . . . . ?
C78 N21 C64 O25 -177.8(9) . . . . ?
C78 N21 C64 N38 4.1(11) . . . . ?
C78 N7 C55 O18 -177.1(7) . . . . ?
C78 N7 C55 N8 5.3(10) . . . . ?
C78 N7 C56 N15 -79.0(12) . . . 5_656 ?
C64 N21 C78 N7 112.5(12) . . . . ?
C64 N21 C78 C77 2.1(10) . . . . ?
C64 N38 C77 N8 -100.2(11) . . . . ?
C64 N38 C77 C78 10.3(10) . . . . ?
C64 N38 C65 N20 98.5(12) . . . . ?
C62 N9 C63 N8 117.2(9) . . . . ?
C62 N9 C76 N20 -116.6(11) . . . . ?
C62 N9 C76 C75 -5.2(11) . . . . ?
C62 N10 C61 N11 -108.3(12) . . . . ?
C62 N10 C75 N19 112.0(12) . . . . ?
C62 N10 C75 C76 0.9(12) . . . . ?
C71 N14 C58 O21 171.1(8) . . . . ?
C71 N14 C58 N13 -12.3(10) . . . . ?
C71 N14 C57 N21 82.1(12) . . . 5_656 ?
C71 N15 C70 O22 -176.7(9) . . . . ?
C71 N15 C70 N16 3.4(11) . . . . ?
C59 N12 C60 O20 14.7(15) . . . . ?
C59 N12 C60 N11 -164.6(9) . . . . ?
C59 N12 C73 N17 -86.4(14) . . . . ?
C59 N12 C73 C74 163.0(10) . . . . ?
C59 N13 C58 O21 -17.6(14) . . . . ?
C59 N13 C58 N14 165.9(8) . . . . ?
C59 N13 C72 N16 88.1(13) . . . . ?
C59 N13 C72 C71 -158.3(8) . . . . ?
C76 N20 C66 O24 173.4(12) . . . . ?
C76 N20 C66 N19 -4.5(14) . . . . ?
C76 N20 C65 N38 80.6(15) . . . . ?
C76 N9 C63 N8 -85.6(11) . . . . ?
C76 N9 C62 O19 -171.5(9) . . . . ?
C76 N9 C62 N10 6.0(11) . . . . ?
C77 N8 C55 O18 170.7(8) . . . . ?
C77 N8 C55 N7 -11.8(10) . . . . ?
C77 N8 C63 N9 81.5(10) . . . . ?
C77 N38 C64 N21 -9.2(10) . . . . ?
C77 N38 C64 O25 172.6(9) . . . . ?
C77 N38 C65 N20 -89.2(13) . . . . ?
C68 N18 C74 N11 115.6(14) . . . . ?
C68 N18 C74 C73 2.7(12) . . . . ?
C68 N18 C67 N19 -110.3(14) . . . . ?
C68 N17 C69 N16 123.7(11) . . . . ?
C68 N17 C73 N12 -116.4(13) . . . . ?
C68 N17 C73 C74 -4.5(12) . . . . ?
C56 N7 C55 O18 -6.7(14) . . . . ?
C56 N7 C55 N8 175.7(9) . . . . ?
C56 N7 C78 N21 82.2(13) . . . . ?
C56 N7 C78 C77 -167.6(9) . . . . ?
C56 N15 C70 O22 -11.3(16) 5_656 . . . ?
C56 N15 C70 N16 168.8(9) 5_656 . . . ?
C56 N15 C71 N14 86.3(13) 5_656 . . . ?
C56 N15 C71 C72 -162.9(9) 5_656 . . . ?
C72 N16 C70 O22 171.9(10) . . . . ?
C72 N16 C70 N15 -8.2(11) . . . . ?
C72 N16 C69 N17 76.6(14) . . . . ?
C72 N13 C58 O21 -177.1(8) . . . . ?
C72 N13 C58 N14 6.3(10) . . . . ?
C72 N13 C59 N12 -83.5(12) . . . . ?
C66 N20 C76 N9 112.3(13) . . . . ?
C66 N20 C76 C75 1.8(13) . . . . ?
C66 N20 C65 N38 -111.7(13) . . . . ?
C66 N19 C75 N10 -117.0(13) . . . . ?
C66 N19 C75 C76 -4.4(12) . . . . ?
C66 N19 C67 N18 112.7(14) . . . . ?
C57 N21 C78 N7 -86.2(12) 5_656 . . . ?
C57 N21 C78 C77 163.4(9) 5_656 . . . ?
C57 N21 C64 O25 20.0(16) 5_656 . . . ?
C57 N21 C64 N38 -158.1(9) 5_656 . . . ?
C57 N14 C58 O21 20.9(14) . . . . ?
C57 N14 C58 N13 -162.4(9) . . . . ?
C57 N14 C71 N15 -86.6(13) . . . . ?
C57 N14 C71 C72 162.1(9) . . . . ?
C69 N17 C68 O23 -15.8(18) . . . . ?
C69 N17 C68 N18 163.0(10) . . . . ?
C69 N17 C73 N12 87.2(15) . . . . ?
C69 N17 C73 C74 -160.9(11) . . . . ?
C69 N16 C70 O22 16.4(17) . . . . ?
C69 N16 C70 N15 -163.7(10) . . . . ?
C69 N16 C72 N13 -81.2(15) . . . . ?
C69 N16 C72 C71 165.2(11) . . . . ?
C65 N38 C64 N21 163.9(9) . . . . ?
C65 N38 C64 O25 -14.4(15) . . . . ?
C65 N38 C77 N8 86.7(13) . . . . ?
C65 N38 C77 C78 -162.9(8) . . . . ?
C65 N20 C76 N9 -79.0(14) . . . . ?
C65 N20 C76 C75 170.5(11) . . . . ?
C65 N20 C66 O24 5(2) . . . . ?
C65 N20 C66 N19 -173.2(11) . . . . ?
C61 N10 C62 O19 8.1(16) . . . . ?
C61 N10 C62 N9 -169.4(9) . . . . ?
C61 N10 C75 N19 -82.8(14) . . . . ?
C61 N10 C75 C76 166.0(10) . . . . ?
C61 N11 C60 O20 -3.8(15) . . . . ?
C61 N11 C60 N12 175.5(9) . . . . ?
C61 N11 C74 N18 73.2(16) . . . . ?
C61 N11 C74 C73 -173.5(9) . . . . ?
C75 N10 C62 O19 173.3(9) . . . . ?
C75 N10 C62 N9 -4.2(11) . . . . ?
C75 N10 C61 N11 87.9(13) . . . . ?
C75 N19 C66 O24 -172.3(12) . . . . ?
C75 N19 C66 N20 5.7(14) . . . . ?
C75 N19 C67 N18 -79.2(16) . . . . ?
C74 N18 C68 O23 173.3(10) . . . . ?
C74 N18 C68 N17 -5.4(13) . . . . ?
C74 N18 C67 N19 88.4(14) . . . . ?
C74 N11 C60 O20 -175.8(9) . . . . ?
C74 N11 C60 N12 3.6(10) . . . . ?
C74 N11 C61 N10 -79.9(13) . . . . ?
C73 N12 C60 O20 175.3(9) . . . . ?
C73 N12 C60 N11 -4.0(11) . . . . ?
C73 N12 C59 N13 80.5(13) . . . . ?
C73 N17 C68 O23 -172.5(11) . . . . ?
C73 N17 C68 N18 6.2(13) . . . . ?
C73 N17 C69 N16 -81.1(14) . . . . ?
C67 N19 C66 O24 -3(2) . . . . ?
C67 N19 C66 N20 174.9(11) . . . . ?
C67 N19 C75 N10 74.0(15) . . . . ?
C67 N19 C75 C76 -173.5(11) . . . . ?
C67 N18 C68 O23 10.1(19) . . . . ?
C67 N18 C68 N17 -168.6(10) . . . . ?
C67 N18 C74 N11 -81.8(15) . . . . ?
C67 N18 C74 C73 165.2(11) . . . . ?
C22 C23 C26 N3 -101.7(8) . . . . ?
C26 N3 C31 C30 -173.3(7) . . . . ?
C26 N3 C27 C28 173.2(7) . . . . ?
C26 C23 C22 C21 -175.6(6) . . . . ?
C31 N3 C26 C23 -132.3(7) . . . . ?
C31 N3 C27 C28 -2.3(11) . . . . ?
C31 C30 C29 C28 -4.7(11) . . . . ?
C31 C30 C29 C32 171.9(7) . . . . ?
C30 C29 C28 C27 4.6(11) . . . . ?
C30 C29 C32 C36 -25.5(11) . . . . ?
C30 C29 C32 C33 160.6(8) . . . . ?
C29 C28 C27 N3 -1.2(11) . . . . ?
C29 C32 C33 C34 173.3(8) . . . . ?
C28 C29 C32 C36 151.0(8) . . . . ?
C28 C29 C32 C33 -22.9(11) . . . . ?
C27 N3 C26 C23 52.2(9) . . . . ?
C27 N3 C31 C30 2.2(11) . . . . ?
C35 N4 C34 C33 -1.1(18) . . . . ?
C35 C36 C32 C29 -174.2(8) . . . . ?
C35 C36 C32 C33 -0.1(13) . . . . ?
C36 C32 C33 C34 -0.7(14) . . . . ?
C32 C29 C28 C27 -172.0(7) . . . . ?
C32 C33 C34 N4 1.4(18) . . . . ?
C34 N4 C35 C36 0.2(17) . . . . ?
C37 C38 C39 C40 -179.2(7) . . . . ?
C38 C39 C40 C41 -0.4(14) . . . . ?
C40 C41 C42 C43 -1.5(13) . . . . ?
C40 C41 C44 N5 72.9(10) . . . . ?
N1 C13 C12 C11 -0.2(11) . . . . ?
N28 C86 N29 C96 6.1(7) . . . . ?
N28 C86 N29 C87 160.5(6) . . . . ?
N29 C86 N28 C95 -3.7(7) . . . 7_657 ?
N29 C86 N28 C79 -157.2(6) . . . 7_657 ?
N29 C87 N30 C88 -113.9(7) . . . . ?
N29 C87 N30 C97 77.2(9) . . . . ?
N30 C88 N31 C89 169.1(6) . . . . ?
N30 C88 N31 C98 -0.2(8) . . . . ?
N30 C97 N27 C85 85.3(8) . . . . ?
N30 C97 N27 C84 -110.3(7) . . . . ?
N30 C87 N29 C96 -88.9(8) . . . . ?
N30 C87 N29 C86 119.3(7) . . . . ?
N27 C97 N30 C88 115.6(7) . . . . ?
N27 C97 N30 C87 -74.5(9) . . . . ?
N27 C84 N26 C98 -5.2(8) . . . . ?
N27 C84 N26 C83 -165.9(7) . . . . ?
N26 C98 C97 N30 116.5(6) . . . . ?
N26 C98 C97 N27 -3.9(7) . . . . ?
N26 C98 N31 C88 -109.5(7) . . . . ?
N26 C98 N31 C89 81.4(8) . . . . ?
N26 C84 N27 C85 167.3(6) . . . . ?
N26 C84 N27 C97 2.3(8) . . . . ?
N26 C83 N25 C82 116.1(9) . . . . ?
N26 C83 N25 C100 -83.4(10) . . . . ?
N31 C88 N30 C97 -2.9(8) . . . . ?
N31 C88 N30 C87 -172.8(6) . . . . ?
N31 C89 N32 C90 -109.5(7) . . . . ?
N31 C89 N32 C100 81.9(8) . . . . ?
N31 C98 C97 N30 -4.0(7) . . . . ?
N31 C98 C97 N27 -124.5(6) . . . . ?
N31 C98 N26 C84 117.1(7) . . . . ?
N31 C98 N26 C83 -82.8(9) . . . . ?
N32 C89 N31 C88 111.0(8) . . . . ?
N32 C89 N31 C98 -80.8(9) . . . . ?
N32 C100 N25 C82 -115.6(7) . . . . ?
N32 C100 N25 C83 82.5(8) . . . . ?
N25 C100 N32 C90 108.0(7) . . . . ?
N25 C100 N32 C89 -82.5(8) . . . . ?
N25 C83 N26 C98 83.9(11) . . . . ?
N25 C83 N26 C84 -117.5(9) . . . . ?

loop_
_smtbx_masks_void_nr
_smtbx_masks_void_average_x
_smtbx_masks_void_average_y
_smtbx_masks_void_average_z
_smtbx_masks_void_volume
_smtbx_masks_void_count_electrons
_smtbx_masks_void_content
1 0.000 -0.389 0.250 999.8 88.8 ?
2 0.000 -0.088 0.750 999.8 88.7 ?
3 0.189 0.337 0.689 49.8 6.9 '1 ?'
4 0.189 0.663 0.189 49.8 10.0 '1 ?'
5 0.181 0.133 0.417 7.2 0.0 ?
6 0.181 0.867 0.917 7.2 0.0 ?
7 0.311 0.163 0.311 49.8 8.5 '1 ?'
8 0.311 0.837 0.811 49.8 5.4 '1 ?'
9 0.500 -0.476 0.250 999.8 88.8 ?
10 0.500 0.533 0.750 999.8 88.7 ?
11 0.319 0.367 0.583 7.2 0.5 ?
12 0.319 0.633 0.083 7.2 0.5 ?
13 0.689 0.163 0.189 49.8 10.0 '1 ?'
14 0.689 0.837 0.689 49.8 6.9 '1 ?'
15 0.681 0.367 0.917 7.2 0.0 ?
16 0.681 0.633 0.417 7.2 0.0 ?
17 0.811 0.337 0.811 49.8 5.4 '1 ?'
18 0.811 0.663 0.311 49.8 8.5 '1 ?'
19 0.819 0.133 0.083 7.2 0.5 ?
20 0.819 0.867 0.583 7.2 0.5 ?
